data_7224630
loop_
_publ_author_name
'Miller-Shakesby, David M.'
'Burke, Benjamin P.'
'Nigam, Shubhanchi'
'Stasiuk, Graeme J.'
'Prior, Timothy J.'
'Archibald, Stephen J.'
'Redshaw, Carl'

_publ_section_title
;
 Synthesis, structures and cytotoxicity studies of
 p-sulfonatocalix[4]arene lanthanide complexes
;
_journal_issue 26
_journal_name_full CrystEngComm
_journal_page_first 4977
_journal_paper_doi 10.1039/C6CE00209A
_journal_volume 18
_journal_year 2016
_chemical_formula_moiety
;
C56 H32 O50 S8 Tb3, C112 H64 O94 S16 Tb5, 51(O)
;
_chemical_formula_sum 'C168 H96 O195 S24 Tb8'
_chemical_formula_weight 7275.24
_chemical_name_systematic
;
 ?
;
_space_group_crystal_system triclinic
_space_group_IT_number 2
_space_group_name_Hall '-P 1'
_space_group_name_H-M_alt 'P -1'
_symmetry_space_group_name_Hall '-P 1'
_symmetry_space_group_name_H-M 'P -1'
_atom_sites_solution_hydrogens geom
_audit_creation_method SHELXL-2013
_audit_update_record
;
2016-01-25 deposited with the CCDC.
2016-03-14 downloaded from the CCDC.
;
_cell_angle_alpha 73.798(12)
_cell_angle_beta 80.363(16)
_cell_angle_gamma 85.658(15)
_cell_formula_units_Z 2
_cell_length_a 16.504(4)
_cell_length_b 23.227(3)
_cell_length_c 38.406(7)
_cell_measurement_reflns_used 39114
_cell_measurement_temperature 150(2)
_cell_measurement_theta_max 25.35
_cell_measurement_theta_min 1.25
_cell_volume 13932(5)
_computing_cell_refinement 'Stoe X-AREA'
_computing_data_collection 'Stoe X-AREA'
_computing_data_reduction 'Stoe X-AREA'
_computing_structure_refinement 'SHELXL-2013 (Sheldrick, 2013)'
_computing_structure_solution SHELXs-86
_diffrn_ambient_temperature 150(2)
_diffrn_detector_area_resol_mean 6.67
_diffrn_measured_fraction_theta_full 0.980
_diffrn_measured_fraction_theta_max 0.974
_diffrn_measurement_device_type 'Stoe IPDS2'
_diffrn_measurement_method \w-scans
_diffrn_radiation_type MoK\a
_diffrn_radiation_wavelength 0.71073
_diffrn_reflns_av_R_equivalents 0.0571
_diffrn_reflns_av_unetI/netI 0.1032
_diffrn_reflns_Laue_measured_fraction_full 0.980
_diffrn_reflns_Laue_measured_fraction_max 0.974
_diffrn_reflns_limit_h_max 19
_diffrn_reflns_limit_h_min -19
_diffrn_reflns_limit_k_max 27
_diffrn_reflns_limit_k_min -27
_diffrn_reflns_limit_l_max 46
_diffrn_reflns_limit_l_min -46
_diffrn_reflns_number 156086
_diffrn_reflns_point_group_measured_fraction_full 0.980
_diffrn_reflns_point_group_measured_fraction_max 0.974
_diffrn_reflns_theta_full 25.242
_diffrn_reflns_theta_max 25.316
_diffrn_reflns_theta_min 1.117
_diffrn_source 'fine-focus sealed tube'
_exptl_absorpt_coefficient_mu 2.301
_exptl_absorpt_correction_T_max 0.7681
_exptl_absorpt_correction_T_min 0.4826
_exptl_absorpt_correction_type analytical
_exptl_absorpt_process_details
;
A face-index absroption correction was applied 
within the Stoe X-AREA suite that is suitable
for twinned crystals. 
;
_exptl_crystal_colour colourless
_exptl_crystal_density_diffrn 1.734
_exptl_crystal_description block
_exptl_crystal_F_000 7136
_exptl_crystal_size_max 0.330
_exptl_crystal_size_mid 0.310
_exptl_crystal_size_min 0.100
_refine_diff_density_max 8.675
_refine_diff_density_min -3.446
_refine_diff_density_rms 0.305
_refine_ls_extinction_method none
_refine_ls_goodness_of_fit_ref 0.823
_refine_ls_hydrogen_treatment constr
_refine_ls_matrix_type full
_refine_ls_number_parameters 3557
_refine_ls_number_reflns 156086
_refine_ls_number_restraints 24
_refine_ls_restrained_S_all 0.823
_refine_ls_R_factor_all 0.1324
_refine_ls_R_factor_gt 0.0838
_refine_ls_shift/su_max 0.002
_refine_ls_shift/su_mean 0.000
_refine_ls_structure_factor_coef Fsqd
_refine_ls_weighting_details 'w=1/[\s^2^(Fo^2^)+(0.1582P)^2^] where P=(Fo^2^+2Fc^2^)/3'
_refine_ls_weighting_scheme calc
_refine_ls_wR_factor_gt 0.2125
_refine_ls_wR_factor_ref 0.2453
_reflns_Friedel_coverage 0.000
_reflns_number_gt 69332
_reflns_number_total 156086
_reflns_threshold_expression 'I > 2\s(I)'
_cod_data_source_file c6ce00209a2.cif
_cod_data_source_block dm82
_cod_depositor_comments
;
The following automatic conversions were performed:

'_exptl_absorpt_correction_type' value 'Analytical' changed to
'analytical' according to
/usr/data/users/saulius/crontab/automatic-downloads/rss-feeds/RSC/lib/dictionaries/cif_core.dic
dictionary named 'cif_core.dic' version 2.4.2 from 2011-04-26.

Automatic conversion script
Id: cif_fix_values 4268 2015-11-12 08:31:59Z antanas 

 Adding full bibliography for 7224629--7224631.cif.
;
_cod_database_code 7224630
_shelx_space_group_comment
;
The symmetry employed for this shelxl refinement is uniquely defined
by the following loop, which should always be used as a source of
symmetry information in preference to the above space-group names.
They are only intended as comments.
;
_shelx_estimated_absorpt_t_min 0.517
_shelx_estimated_absorpt_t_max 0.803
_shelxl_version_number 2013-4

loop_
_space_group_symop_operation_xyz
'x, y, z'
'-x, -y, -z'

loop_
_atom_site_label
_atom_site_type_symbol
_atom_site_fract_x
_atom_site_fract_y
_atom_site_fract_z
_atom_site_U_iso_or_equiv
_atom_site_adp_type
_atom_site_occupancy
_atom_site_site_symmetry_order
_atom_site_calc_flag
_atom_site_refinement_flags_posn
_atom_site_refinement_flags_adp
Tb1 Tb 0.64901(3) 0.06718(2) 0.22347(2) 0.01608(12) Uani 1 1 d . .
O1W O 0.6789(6) 0.1490(4) 0.1700(2) 0.029(2) Uani 1 1 d . .
O2W O 0.5163(5) 0.0912(5) 0.2077(3) 0.041(3) Uani 1 1 d . .
O3W O 0.5818(5) -0.0267(4) 0.2425(2) 0.024(2) Uani 1 1 d . .
O4W O 0.7593(5) -0.0066(4) 0.2316(2) 0.024(2) Uani 1 1 d . .
O5W O 0.6328(5) 0.0280(3) 0.2893(2) 0.0185(18) Uani 1 1 d . .
O6W O 0.5969(6) 0.1512(4) 0.2468(2) 0.029(2) Uani 1 1 d . .
Tb2 Tb 0.64073(3) 0.11587(2) -0.00740(2) 0.01670(13) Uani 1 1 d . .
O7W O 0.5739(6) 0.0401(4) -0.0255(3) 0.038(2) Uani 1 1 d . .
O8W O 0.5045(5) 0.1027(4) 0.0253(3) 0.028(2) Uani 1 1 d . .
O9W O 0.6349(5) 0.1575(3) -0.0716(2) 0.0194(19) Uani 1 1 d . .
O10W O 0.5827(6) 0.2146(4) -0.0185(2) 0.027(2) Uani 1 1 d . .
O11W O 0.7632(6) 0.1740(4) -0.0271(2) 0.029(2) Uani 1 1 d . .
O12W O 0.6616(6) 0.0311(4) 0.0411(2) 0.029(2) Uani 1 1 d . .
Tb3 Tb 0.58892(4) 0.59096(3) 0.11756(2) 0.02694(15) Uani 1 1 d . .
O13W O 0.5157(6) 0.5639(4) 0.1789(3) 0.039(3) Uani 1 1 d . .
O14W O 0.6629(6) 0.6378(4) 0.1506(3) 0.039(2) Uani 1 1 d . .
O15W O 0.5007(7) 0.6750(4) 0.1258(3) 0.043(3) Uani 1 1 d . .
O16W O 0.5098(6) 0.6210(4) 0.0694(3) 0.036(2) Uani 1 1 d . .
O17W O 0.6557(6) 0.5476(4) 0.0698(3) 0.035(2) Uani 1 1 d . .
O18W O 0.5155(6) 0.5026(4) 0.1257(3) 0.037(2) Uani 1 1 d . .
Tb4 Tb 0.36205(4) 0.55095(2) 0.67380(2) 0.01780(13) Uani 1 1 d . .
O19W O 0.3466(6) 0.6368(4) 0.6253(2) 0.030(2) Uani 1 1 d . .
O20W O 0.4233(5) 0.6282(4) 0.6936(2) 0.024(2) Uani 1 1 d . .
O21W O 0.5018(5) 0.5644(4) 0.6437(2) 0.030(2) Uani 1 1 d . .
O22W O 0.2436(5) 0.4901(4) 0.6931(2) 0.029(2) Uani 1 1 d . .
O23W O 0.4219(6) 0.4525(4) 0.6855(3) 0.033(2) Uani 1 1 d . .
O24W O 0.3637(5) 0.5088(3) 0.7391(2) 0.0194(19) Uani 1 1 d . .
Tb5 Tb 0.35175(4) 0.59392(3) 0.44294(2) 0.01877(13) Uani 1 1 d . .
O25W O 0.3644(7) 0.6383(5) 0.3779(3) 0.044(3) Uani 1 1 d . U
O26W O 0.2319(6) 0.6582(4) 0.4379(3) 0.037(2) Uani 1 1 d . .
O27W O 0.4151(5) 0.6894(4) 0.4240(3) 0.032(2) Uani 1 1 d . .
O28W O 0.4844(5) 0.5749(4) 0.4607(3) 0.035(2) Uani 1 1 d . .
O29W O 0.3260(6) 0.5104(4) 0.4950(3) 0.033(2) Uani 1 1 d . .
O30W O 0.4221(8) 0.5207(6) 0.4143(3) 0.067(3) Uani 1 1 d . .
Tb6 Tb 0.45727(4) 0.88230(3) 0.40891(2) 0.02418(15) Uani 1 1 d . .
O31W O 0.4360(7) 0.9667(4) 0.3584(3) 0.041(3) Uani 1 1 d . .
O32W O 0.5963(6) 0.9051(4) 0.3830(3) 0.038(2) Uani 1 1 d . .
O33W O 0.5304(6) 0.9076(4) 0.4521(2) 0.035(2) Uani 1 1 d . .
O34W O 0.5217(7) 0.7891(4) 0.4338(3) 0.052(3) Uani 1 1 d . .
O35W O 0.4940(6) 0.8397(4) 0.3576(3) 0.038(2) Uani 1 1 d . .
O36W O 0.3790(6) 0.8374(4) 0.4665(2) 0.028(2) Uani 1 1 d . .
Tb7 Tb 0.36906(3) 1.21460(2) 0.34301(2) 0.01593(12) Uani 1 1 d . .
O37W O 0.5042(5) 1.2341(4) 0.3095(2) 0.024(2) Uani 1 1 d . .
O38W O 0.3461(5) 1.3004(3) 0.2942(2) 0.024(2) Uani 1 1 d . .
O39W O 0.4289(6) 1.2927(4) 0.3601(2) 0.026(2) Uani 1 1 d . .
O40W O 0.3760(5) 1.1742(3) 0.4090(2) 0.0204(19) Uani 1 1 d . .
O41W O 0.2582(5) 1.1455(4) 0.3662(2) 0.024(2) Uani 1 1 d . .
O42W O 0.4386(5) 1.1185(4) 0.3530(2) 0.026(2) Uani 1 1 d . .
Tb8 Tb 0.35513(3) 1.26763(2) 0.11063(2) 0.01613(13) Uani 1 1 d . .
O43W O 0.3698(5) 1.3053(3) 0.0441(2) 0.0187(18) Uani 1 1 d . U
O44W O 0.4174(5) 1.3637(3) 0.0910(2) 0.0202(19) Uani 1 1 d . .
O45W O 0.2417(5) 1.3384(4) 0.1029(2) 0.0231(19) Uani 1 1 d . .
O46W O 0.4912(5) 1.2515(4) 0.1242(2) 0.027(2) Uani 1 1 d . .
O47W O 0.3295(6) 1.1845(4) 0.1635(2) 0.029(2) Uani 1 1 d . .
O48W O 0.4131(6) 1.1844(4) 0.0875(2) 0.031(2) Uani 1 1 d . .
S1 S 0.72343(19) -0.31046(14) 0.04017(8) 0.0214(7) Uani 1 1 d . .
O1 O 0.6694(5) -0.3315(4) 0.0753(2) 0.024(2) Uani 1 1 d . .
O2 O 0.6850(6) -0.2617(4) 0.0152(3) 0.037(2) Uani 1 1 d . .
O3 O 0.7511(6) -0.3584(4) 0.0237(2) 0.032(2) Uani 1 1 d . .
S2 S 0.7126(2) -0.34209(14) 0.24467(9) 0.0265(7) Uani 1 1 d . .
O4 O 0.6847(5) -0.3874(4) 0.2302(2) 0.025(2) Uani 1 1 d . .
O5 O 0.7489(7) -0.3692(4) 0.2781(3) 0.046(3) Uani 1 1 d . .
O6 O 0.6511(7) -0.2980(4) 0.2487(3) 0.056(3) Uani 1 1 d . .
S3 S 0.65802(19) -0.01248(13) 0.15205(8) 0.0194(6) Uani 1 1 d . .
O7 O 0.6125(5) -0.0624(4) 0.1772(2) 0.028(2) Uani 1 1 d . .
O8 O 0.6630(5) 0.0346(4) 0.1699(2) 0.0230(19) Uani 1 1 d . .
O9 O 0.6262(5) 0.0105(4) 0.1176(2) 0.027(2) Uani 1 1 d . .
S4 S 0.78846(18) 0.01349(13) -0.04689(8) 0.0182(6) Uani 1 1 d . .
O10 O 0.7267(6) -0.0277(4) -0.0483(3) 0.033(2) Uani 1 1 d . .
O11 O 0.7494(5) 0.0633(4) -0.0333(2) 0.0203(19) Uani 1 1 d . .
O12 O 0.8424(6) 0.0349(4) -0.0813(2) 0.028(2) Uani 1 1 d . .
C1 C 0.9564(7) -0.2503(5) 0.0642(3) 0.019(3) Uani 1 1 d . .
C2 C 0.9309(7) -0.2226(5) 0.0313(3) 0.017(3) Uani 1 1 d . .
C3 C 0.8565(8) -0.2395(5) 0.0244(3) 0.021(3) Uani 1 1 d . .
H3 H 0.8373 -0.2202 0.0019 0.026 Uiso 1 1 calc R U
C4 C 0.8106(7) -0.2842(5) 0.0504(3) 0.017(3) Uani 1 1 d . .
C5 C 0.8385(8) -0.3120(5) 0.0841(3) 0.020(3) Uani 1 1 d . .
H5 H 0.8068 -0.3423 0.1019 0.024 Uiso 1 1 calc R U
C6 C 0.9115(7) -0.2956(5) 0.0916(3) 0.015(2) Uani 1 1 d . .
C7 C 0.9413(8) -0.3268(5) 0.1280(3) 0.019(3) Uani 1 1 d . .
H7A H 1.0013 -0.3223 0.1253 0.023 Uiso 1 1 calc R U
H7B H 0.9306 -0.3702 0.1345 0.023 Uiso 1 1 calc R U
C8 C 0.9225(8) -0.2458(5) 0.1619(3) 0.021(3) Uani 1 1 d . .
C9 C 0.8975(7) -0.3002(5) 0.1587(3) 0.017(3) Uani 1 1 d . .
C10 C 0.8337(8) -0.3296(5) 0.1843(3) 0.020(3) Uani 1 1 d . .
H10 H 0.8172 -0.3672 0.1831 0.024 Uiso 1 1 calc R U
C11 C 0.7936(8) -0.3044(5) 0.2118(3) 0.019(3) Uani 1 1 d . .
C12 C 0.8162(8) -0.2495(5) 0.2135(3) 0.021(3) Uani 1 1 d . .
H12 H 0.7872 -0.2321 0.2318 0.025 Uiso 1 1 calc R U
C13 C 0.8813(7) -0.2189(5) 0.1888(3) 0.016(3) Uani 1 1 d . .
C14 C 0.9056(8) -0.1579(5) 0.1903(3) 0.020(3) Uani 1 1 d . .
H14A H 0.8854 -0.1528 0.2150 0.024 Uiso 1 1 calc R U
H14B H 0.9663 -0.1561 0.1861 0.024 Uiso 1 1 calc R U
C15 C 0.9205(7) -0.0801(5) 0.1289(3) 0.016(3) Uani 1 1 d . .
C16 C 0.8715(7) -0.1074(5) 0.1623(3) 0.017(3) Uani 1 1 d . .
C17 C 0.7907(8) -0.0865(5) 0.1686(3) 0.020(3) Uani 1 1 d . .
H17 H 0.7563 -0.1044 0.1909 0.023 Uiso 1 1 calc R U
C18 C 0.7597(7) -0.0394(5) 0.1424(3) 0.016(2) Uani 1 1 d . .
C19 C 0.8089(7) -0.0127(5) 0.1099(3) 0.018(3) Uani 1 1 d . .
H19 H 0.7869 0.0200 0.0927 0.022 Uiso 1 1 calc R U
C20 C 0.8899(8) -0.0324(5) 0.1017(3) 0.019(3) Uani 1 1 d . .
C21 C 0.9407(7) -0.0031(5) 0.0653(3) 0.016(3) Uani 1 1 d . .
H21A H 0.9998 -0.0093 0.0676 0.019 Uiso 1 1 calc R U
H21B H 0.9282 0.0406 0.0586 0.019 Uiso 1 1 calc R U
C22 C 0.9595(7) -0.0833(5) 0.0314(3) 0.017(3) Uani 1 1 d . .
C23 C 0.9228(7) -0.0291(5) 0.0356(3) 0.016(3) Uani 1 1 d . .
C24 C 0.8694(7) 0.0001(5) 0.0120(3) 0.019(3) Uani 1 1 d . .
H24 H 0.8448 0.0376 0.0139 0.022 Uiso 1 1 calc R U
C25 C 0.8508(7) -0.0251(5) -0.0148(3) 0.017(3) Uani 1 1 d . .
C26 C 0.8851(7) -0.0810(5) -0.0174(3) 0.018(3) Uani 1 1 d . .
H26 H 0.8706 -0.0987 -0.0349 0.022 Uiso 1 1 calc R U
C27 C 0.9408(7) -0.1109(5) 0.0059(3) 0.017(3) Uani 1 1 d . .
C28 C 0.9761(7) -0.1719(5) 0.0031(3) 0.016(3) Uani 1 1 d . .
H28A H 0.9735 -0.1758 -0.0217 0.019 Uiso 1 1 calc R U
H28B H 1.0347 -0.1749 0.0064 0.019 Uiso 1 1 calc R U
O13 O 1.0306(5) -0.2337(4) 0.0707(2) 0.025(2) Uani 1 1 d . .
O14 O 0.9901(5) -0.2202(4) 0.1389(2) 0.025(2) Uani 1 1 d . .
O15 O 0.9990(5) -0.1014(4) 0.1227(2) 0.023(2) Uani 1 1 d . .
O16 O 1.0176(5) -0.1113(4) 0.0534(2) 0.0228(19) Uani 1 1 d . .
S5 S 0.65151(18) 0.19577(13) 0.06250(8) 0.0182(6) Uani 1 1 d . .
O31 O 0.6195(5) 0.1769(4) 0.1014(2) 0.0218(19) Uani 1 1 d . U
O32 O 0.6057(5) 0.2471(4) 0.0426(2) 0.025(2) Uani 1 1 d . .
O33 O 0.6567(5) 0.1458(3) 0.0459(2) 0.0218(19) Uani 1 1 d . .
S6 S 0.80357(19) 0.15659(13) 0.24349(8) 0.0177(6) Uani 1 1 d . .
O34 O 0.7630(5) 0.1086(3) 0.2352(2) 0.0193(18) Uani 1 1 d . .
O35 O 0.8609(5) 0.1320(4) 0.2693(2) 0.023(2) Uani 1 1 d . .
O36 O 0.7433(5) 0.1991(4) 0.2552(2) 0.026(2) Uani 1 1 d . .
S7 S 0.7363(2) 0.49071(13) 0.16938(8) 0.0210(7) Uani 1 1 d . .
O37 O 0.7006(5) 0.4425(4) 0.2005(2) 0.024(2) Uani 1 1 d . .
O38 O 0.7684(6) 0.5373(4) 0.1814(2) 0.030(2) Uani 1 1 d . .
O39 O 0.6790(5) 0.5135(4) 0.1438(2) 0.028(2) Uani 1 1 d . .
S8 S 0.7036(2) 0.52526(14) -0.03280(9) 0.0244(7) Uani 1 1 d . .
O40 O 0.6944(6) 0.5801(4) -0.0208(3) 0.038(2) Uani 1 1 d . .
O41 O 0.6310(6) 0.4882(5) -0.0192(3) 0.046(3) Uani 1 1 d . .
O42 O 0.7284(6) 0.5370(4) -0.0721(2) 0.030(2) Uani 1 1 d . .
C31 C 0.9136(7) 0.2516(5) 0.0488(3) 0.016(2) Uani 1 1 d . .
C32 C 0.8647(7) 0.2815(5) 0.0225(3) 0.018(3) Uani 1 1 d . .
C33 C 0.7831(8) 0.2653(5) 0.0277(3) 0.019(3) Uani 1 1 d . .
H33 H 0.7478 0.2861 0.0108 0.023 Uiso 1 1 calc R U
C34 C 0.7531(7) 0.2183(5) 0.0579(3) 0.018(3) Uani 1 1 d . .
C35 C 0.8048(8) 0.1882(5) 0.0827(3) 0.022(3) Uani 1 1 d . .
H35 H 0.7845 0.1557 0.1027 0.027 Uiso 1 1 calc R U
C36 C 0.8850(7) 0.2048(5) 0.0789(3) 0.016(3) Uani 1 1 d . .
C37 C 0.9392(7) 0.1728(5) 0.1070(3) 0.016(3) Uani 1 1 d . .
H37A H 0.9975 0.1763 0.0954 0.019 Uiso 1 1 calc R U
H37B H 0.9266 0.1297 0.1154 0.019 Uiso 1 1 calc R U
C38 C 0.9623(7) 0.2519(5) 0.1396(3) 0.020(3) Uani 1 1 d . .
C39 C 0.9270(7) 0.1985(5) 0.1403(3) 0.017(2) Uani 1 1 d . .
C40 C 0.8767(7) 0.1701(5) 0.1726(3) 0.017(3) Uani 1 1 d . .
H40 H 0.8529 0.1331 0.1746 0.021 Uiso 1 1 calc R U
C41 C 0.8611(7) 0.1950(5) 0.2016(3) 0.016(3) Uani 1 1 d . .
C42 C 0.8970(8) 0.2489(5) 0.1996(3) 0.024(3) Uani 1 1 d . .
H42 H 0.8868 0.2654 0.2200 0.028 Uiso 1 1 calc R U
C43 C 0.9468(7) 0.2778(5) 0.1683(3) 0.014(2) Uani 1 1 d . .
C44 C 0.9835(8) 0.3374(5) 0.1661(3) 0.021(3) Uani 1 1 d . .
H44A H 0.9838 0.3406 0.1912 0.026 Uiso 1 1 calc R U
H44B H 1.0412 0.3381 0.1537 0.026 Uiso 1 1 calc R U
C45 C 0.9594(7) 0.4189(5) 0.1081(3) 0.018(3) Uani 1 1 d . .
C46 C 0.9357(8) 0.3912(5) 0.1453(3) 0.021(3) Uani 1 1 d . .
C47 C 0.8658(7) 0.4118(5) 0.1636(3) 0.019(3) Uani 1 1 d . .
H47 H 0.8489 0.3934 0.1889 0.023 Uiso 1 1 calc R U
C48 C 0.8196(7) 0.4598(5) 0.1451(3) 0.019(3) Uani 1 1 d . .
C49 C 0.8443(8) 0.4877(5) 0.1078(3) 0.021(3) Uani 1 1 d . .
H49 H 0.8127 0.5206 0.0955 0.025 Uiso 1 1 calc R U
C50 C 0.9154(7) 0.4673(5) 0.0888(3) 0.018(3) Uani 1 1 d . .
C51 C 0.9385(8) 0.4968(5) 0.0483(3) 0.022(3) Uani 1 1 d . .
H51A H 0.9985 0.4910 0.0414 0.027 Uiso 1 1 calc R U
H51B H 0.9266 0.5405 0.0437 0.027 Uiso 1 1 calc R U
C52 C 0.9173(7) 0.4182(5) 0.0163(3) 0.018(3) Uani 1 1 d . .
C53 C 0.8942(8) 0.4733(5) 0.0239(3) 0.020(3) Uani 1 1 d . .
C54 C 0.8277(8) 0.5064(5) 0.0086(3) 0.019(3) Uani 1 1 d . .
H54 H 0.8119 0.5444 0.0128 0.023 Uiso 1 1 calc R U
C55 C 0.7864(8) 0.4841(5) -0.0119(3) 0.023(3) Uani 1 1 d . .
C56 C 0.8073(8) 0.4267(5) -0.0184(3) 0.022(3) Uani 1 1 d . .
H56 H 0.7760 0.4112 -0.0322 0.026 Uiso 1 1 calc R U
C57 C 0.8738(7) 0.3940(5) -0.0043(3) 0.017(3) Uani 1 1 d . .
C58 C 0.8962(8) 0.3336(5) -0.0108(3) 0.020(3) Uani 1 1 d . .
H58A H 0.9568 0.3295 -0.0165 0.024 Uiso 1 1 calc R U
H58B H 0.8728 0.3309 -0.0324 0.024 Uiso 1 1 calc R U
O43 O 0.9943(5) 0.2698(3) 0.0436(2) 0.0209(19) Uani 1 1 d . .
O44 O 1.0180(5) 0.2790(3) 0.1088(2) 0.0203(19) Uani 1 1 d . .
O45 O 1.0315(5) 0.3994(4) 0.0896(2) 0.027(2) Uani 1 1 d . .
O46 O 0.9866(5) 0.3889(4) 0.0277(2) 0.026(2) Uani 1 1 d . .
S9 S 0.26991(19) 0.16871(14) 0.50465(8) 0.0212(7) Uani 1 1 d . .
O61 O 0.3047(6) 0.2150(4) 0.4726(3) 0.037(3) Uani 1 1 d . .
O62 O 0.3260(6) 0.1473(5) 0.5317(3) 0.040(3) Uani 1 1 d . .
O63 O 0.2413(6) 0.1188(4) 0.4945(2) 0.029(2) Uani 1 1 d . .
S10 S 0.19914(19) 0.50104(13) 0.42327(8) 0.0191(6) Uani 1 1 d . .
O64 O 0.2526(6) 0.4545(4) 0.4118(3) 0.035(2) Uani 1 1 d . .
O65 O 0.1423(5) 0.5282(4) 0.3974(2) 0.026(2) Uani 1 1 d . .
O66 O 0.2458(5) 0.5463(4) 0.4302(2) 0.024(2) Uani 1 1 d . .
S11 S 0.35414(19) 0.47501(14) 0.60228(8) 0.0211(7) Uani 1 1 d . .
O67 O 0.3833(5) 0.4964(4) 0.5636(2) 0.029(2) Uani 1 1 d . .
O68 O 0.3480(5) 0.5239(4) 0.6198(2) 0.027(2) Uani 1 1 d . .
O69 O 0.4039(5) 0.4257(4) 0.6210(2) 0.030(2) Uani 1 1 d . .
S12 S 0.3067(2) 0.14602(13) 0.70221(9) 0.0229(7) Uani 1 1 d . .
O70 O 0.3768(6) 0.1864(4) 0.6911(3) 0.034(2) Uani 1 1 d . .
O71 O 0.2793(6) 0.1288(4) 0.7409(3) 0.035(2) Uani 1 1 d . .
O72 O 0.3245(6) 0.0944(4) 0.6869(2) 0.029(2) Uani 1 1 d . .
C61 C 0.0448(7) 0.2440(5) 0.5636(3) 0.019(3) Uani 1 1 d . .
C62 C 0.0888(7) 0.1959(5) 0.5834(3) 0.019(3) Uani 1 1 d . .
C63 C 0.1600(7) 0.1751(5) 0.5644(3) 0.020(3) Uani 1 1 d . .
H63 H 0.1918 0.1427 0.5772 0.024 Uiso 1 1 calc R U
C64 C 0.1844(7) 0.2008(5) 0.5275(3) 0.015(2) Uani 1 1 d . .
C65 C 0.1387(7) 0.2479(5) 0.5084(3) 0.017(3) Uani 1 1 d . .
H65 H 0.1555 0.2652 0.4829 0.021 Uiso 1 1 calc R U
C66 C 0.0687(7) 0.2699(5) 0.5263(3) 0.018(3) Uani 1 1 d . .
C67 C 0.0201(8) 0.3228(5) 0.5047(3) 0.021(3) Uani 1 1 d . .
H67A H 0.0199 0.3182 0.4799 0.025 Uiso 1 1 calc R U
H67B H -0.0376 0.3220 0.5171 0.025 Uiso 1 1 calc R U
C68 C 0.0412(7) 0.4110(5) 0.5292(3) 0.015(2) Uani 1 1 d . .
C69 C 0.0553(7) 0.3832(5) 0.5011(3) 0.017(3) Uani 1 1 d . .
C70 C 0.1067(7) 0.4112(5) 0.4687(3) 0.020(3) Uani 1 1 d . .
H70 H 0.1187 0.3925 0.4492 0.025 Uiso 1 1 calc R U
C71 C 0.1396(7) 0.4656(5) 0.4650(3) 0.014(2) Uani 1 1 d . .
C72 C 0.1263(7) 0.4923(5) 0.4942(3) 0.018(3) Uani 1 1 d . .
H72 H 0.1515 0.5291 0.4916 0.022 Uiso 1 1 calc R U
C73 C 0.0765(7) 0.4654(5) 0.5270(3) 0.018(3) Uani 1 1 d . .
C74 C 0.0656(7) 0.4921(5) 0.5593(3) 0.015(2) Uani 1 1 d . .
H74A H 0.0774 0.5353 0.5502 0.018 Uiso 1 1 calc R U
H74B H 0.0076 0.4884 0.5713 0.018 Uiso 1 1 calc R U
C75 C 0.0928(7) 0.4155(5) 0.6183(3) 0.017(3) Uani 1 1 d . .
C76 C 0.1203(8) 0.4623(5) 0.5870(3) 0.020(3) Uani 1 1 d . .
C77 C 0.2006(7) 0.4791(5) 0.5833(3) 0.021(3) Uani 1 1 d . .
H77 H 0.2205 0.5114 0.5631 0.025 Uiso 1 1 calc R U
C78 C 0.2534(7) 0.4509(5) 0.6080(3) 0.017(3) Uani 1 1 d . .
C79 C 0.2242(8) 0.4049(5) 0.6385(3) 0.021(3) Uani 1 1 d . .
H79 H 0.2601 0.3857 0.6554 0.025 Uiso 1 1 calc R U
C80 C 0.1436(8) 0.3864(5) 0.6446(3) 0.018(3) Uani 1 1 d . .
C81 C 0.1114(8) 0.3369(5) 0.6783(3) 0.019(3) Uani 1 1 d . .
H81A H 0.1337 0.3413 0.6997 0.023 Uiso 1 1 calc R U
H81B H 0.0507 0.3411 0.6833 0.023 Uiso 1 1 calc R U
C82 C 0.0894(7) 0.2492(5) 0.6543(3) 0.018(3) Uani 1 1 d . .
C83 C 0.1347(7) 0.2753(5) 0.6734(3) 0.015(3) Uani 1 1 d . .
C84 C 0.2020(8) 0.2442(5) 0.6873(3) 0.022(3) Uani 1 1 d . .
H84 H 0.2331 0.2609 0.7005 0.026 Uiso 1 1 calc R U
C85 C 0.2247(8) 0.1870(5) 0.6815(4) 0.025(3) Uani 1 1 d . .
C86 C 0.1799(8) 0.1636(5) 0.6615(3) 0.021(3) Uani 1 1 d . .
H86 H 0.1963 0.1257 0.6573 0.025 Uiso 1 1 calc R U
C87 C 0.1123(7) 0.1936(5) 0.6475(3) 0.018(3) Uani 1 1 d . .
C88 C 0.0672(8) 0.1688(5) 0.6241(3) 0.023(3) Uani 1 1 d . .
H88A H 0.0074 0.1750 0.6313 0.028 Uiso 1 1 calc R U
H88B H 0.0788 0.1250 0.6295 0.028 Uiso 1 1 calc R U
O73 O -0.0267(5) 0.2650(4) 0.5814(2) 0.025(2) Uani 1 1 d . .
O74 O -0.0131(5) 0.3852(4) 0.5606(2) 0.022(2) Uani 1 1 d . .
O75 O 0.0127(5) 0.3979(4) 0.6246(2) 0.024(2) Uani 1 1 d . .
O76 O 0.0190(5) 0.2778(4) 0.6427(2) 0.024(2) Uani 1 1 d . .
S13 S 0.33918(19) 0.67011(13) 0.51657(8) 0.0189(6) Uani 1 1 d . .
O91 O 0.3897(5) 0.7186(4) 0.4929(2) 0.027(2) Uani 1 1 d . .
O92 O 0.3689(6) 0.6440(4) 0.5510(2) 0.037(2) Uani 1 1 d . .
O93 O 0.3326(5) 0.6251(4) 0.4973(2) 0.028(2) Uani 1 1 d . .
S14 S 0.30647(19) 1.00279(13) 0.42717(8) 0.0201(7) Uani 1 1 d . .
O94 O 0.3753(5) 0.9577(4) 0.4314(2) 0.025(2) Uani 1 1 d . .
O95 O 0.2877(6) 1.0176(4) 0.3900(2) 0.026(2) Uani 1 1 d . .
O96 O 0.3220(5) 1.0550(3) 0.4389(2) 0.0193(18) Uani 1 1 d . .
S15 S 0.27021(19) 0.98228(13) 0.62911(8) 0.0197(7) Uani 1 1 d . .
O97 O 0.3298(5) 1.0010(4) 0.5957(2) 0.025(2) Uani 1 1 d . .
O98 O 0.2395(6) 1.0328(4) 0.6433(2) 0.029(2) Uani 1 1 d . .
O99 O 0.3035(6) 0.9338(4) 0.6570(2) 0.026(2) Uani 1 1 d . .
S16 S 0.21522(19) 0.65558(13) 0.71039(8) 0.0199(7) Uani 1 1 d . .
O100 O 0.2796(5) 0.6960(4) 0.7095(2) 0.026(2) Uani 1 1 d . .
O101 O 0.1631(6) 0.6368(4) 0.7457(2) 0.029(2) Uani 1 1 d . .
O102 O 0.2495(5) 0.6037(3) 0.6977(2) 0.0188(18) Uani 1 1 d . .
C91 C 0.0802(7) 0.7462(5) 0.5383(3) 0.016(3) Uani 1 1 d . .
C92 C 0.1072(8) 0.6969(5) 0.5649(3) 0.019(3) Uani 1 1 d . .
C93 C 0.1879(7) 0.6737(5) 0.5582(3) 0.021(3) Uani 1 1 d . .
H93 H 0.2076 0.6405 0.5759 0.025 Uiso 1 1 calc R U
C94 C 0.2390(7) 0.6997(5) 0.5255(3) 0.019(3) Uani 1 1 d . .
C95 C 0.2114(8) 0.7488(5) 0.4990(3) 0.021(3) Uani 1 1 d . .
H95 H 0.2473 0.7661 0.4771 0.025 Uiso 1 1 calc R U
C96 C 0.1319(7) 0.7722(5) 0.5047(3) 0.017(3) Uani 1 1 d . .
C97 C 0.1023(7) 0.8247(5) 0.4756(3) 0.018(3) Uani 1 1 d . .
H97A H 0.1250 0.8196 0.4511 0.021 Uiso 1 1 calc R U
H97B H 0.0416 0.8243 0.4783 0.021 Uiso 1 1 calc R U
C98 C 0.0839(7) 0.9129(5) 0.5036(3) 0.017(3) Uani 1 1 d . .
C99 C 0.1272(7) 0.8848(5) 0.4780(3) 0.017(3) Uani 1 1 d . .
C100 C 0.1964(7) 0.9133(5) 0.4543(3) 0.019(3) Uani 1 1 d . .
H100 H 0.2267 0.8952 0.4366 0.023 Uiso 1 1 calc R U
C101 C 0.2198(7) 0.9683(5) 0.4572(3) 0.017(3) Uani 1 1 d . .
C102 C 0.1767(7) 0.9942(5) 0.4832(3) 0.016(3) Uani 1 1 d . .
H102 H 0.1941 1.0312 0.4849 0.019 Uiso 1 1 calc R U
C103 C 0.1086(7) 0.9678(5) 0.5070(3) 0.016(3) Uani 1 1 d . .
C104 C 0.0646(7) 0.9947(5) 0.5368(3) 0.017(3) Uani 1 1 d . .
H10A H 0.0046 0.9918 0.5381 0.021 Uiso 1 1 calc R U
H10B H 0.0771 1.0378 0.5301 0.021 Uiso 1 1 calc R U
C105 C 0.0441(7) 0.9187(5) 0.6005(3) 0.019(3) Uani 1 1 d . .
C106 C 0.0882(7) 0.9644(5) 0.5743(3) 0.018(3) Uani 1 1 d . .
C107 C 0.1591(7) 0.9825(5) 0.5829(3) 0.018(3) Uani 1 1 d . .
H107 H 0.1901 1.0139 0.5657 0.022 Uiso 1 1 calc R U
C108 C 0.1852(7) 0.9546(5) 0.6169(3) 0.017(3) Uani 1 1 d . .
C109 C 0.1411(7) 0.9084(5) 0.6423(3) 0.018(3) Uani 1 1 d . .
H109 H 0.1593 0.8896 0.6651 0.022 Uiso 1 1 calc R U
C110 C 0.0687(7) 0.8895(5) 0.6339(3) 0.016(3) Uani 1 1 d . .
C111 C 0.0234(7) 0.8390(5) 0.6625(3) 0.017(3) Uani 1 1 d . .
H11A H 0.0273 0.8428 0.6873 0.020 Uiso 1 1 calc R U
H11B H -0.0354 0.8423 0.6597 0.020 Uiso 1 1 calc R U
C112 C 0.0378(7) 0.7508(5) 0.6347(3) 0.017(3) Uani 1 1 d . .
C113 C 0.0583(7) 0.7786(5) 0.6592(3) 0.017(3) Uani 1 1 d . .
C114 C 0.1165(7) 0.7485(5) 0.6816(3) 0.018(3) Uani 1 1 d . .
H114 H 0.1323 0.7662 0.6989 0.021 Uiso 1 1 calc R U
C115 C 0.1507(7) 0.6938(5) 0.6786(3) 0.014(2) Uani 1 1 d . .
C116 C 0.1291(7) 0.6672(5) 0.6533(3) 0.021(3) Uani 1 1 d . .
H116 H 0.1528 0.6293 0.6518 0.025 Uiso 1 1 calc R U
C117 C 0.0733(7) 0.6956(5) 0.6304(3) 0.018(3) Uani 1 1 d . .
C118 C 0.0549(8) 0.6698(5) 0.6006(3) 0.019(3) Uani 1 1 d . .
H11C H 0.0651 0.6258 0.6077 0.023 Uiso 1 1 calc R U
H11D H -0.0038 0.6776 0.5978 0.023 Uiso 1 1 calc R U
O103 O 0.0029(5) 0.7690(4) 0.5450(2) 0.0214(19) Uani 1 1 d . .
O104 O 0.0135(5) 0.8877(4) 0.5250(2) 0.0215(19) Uani 1 1 d . .
O105 O -0.0282(5) 0.9017(4) 0.5927(2) 0.024(2) Uani 1 1 d . .
O106 O -0.0217(5) 0.7791(4) 0.6133(2) 0.0212(19) Uani 1 1 d . .
S17 S 0.2820(2) 0.84205(15) 0.16808(9) 0.0256(7) Uani 1 1 d . .
O121 O 0.3009(6) 0.8846(4) 0.1324(2) 0.032(2) Uani 1 1 d . .
O122 O 0.3491(7) 0.8369(7) 0.1896(3) 0.068(4) Uani 1 1 d . .
O123 O 0.2589(7) 0.7851(4) 0.1648(3) 0.048(3) Uani 1 1 d . .
S18 S 0.20656(19) 1.17320(13) 0.09138(8) 0.0191(7) Uani 1 1 d . .
O124 O 0.2700(6) 1.1307(4) 0.0819(2) 0.029(2) Uani 1 1 d . .
O125 O 0.1518(5) 1.1953(4) 0.0644(2) 0.026(2) Uani 1 1 d . .
O126 O 0.2429(5) 1.2231(4) 0.0994(2) 0.0220(19) Uani 1 1 d . .
S19 S 0.35497(18) 1.13826(13) 0.27254(8) 0.0175(6) Uani 1 1 d . .
O127 O 0.3853(5) 1.1587(4) 0.2342(2) 0.024(2) Uani 1 1 d . .
O128 O 0.3520(5) 1.1867(4) 0.2903(2) 0.0217(19) Uani 1 1 d . .
O129 O 0.4009(5) 1.0859(4) 0.2914(2) 0.0231(19) Uani 1 1 d . .
S20 S 0.2934(2) 0.81308(14) 0.37997(9) 0.0255(7) Uani 1 1 d . .
O130 O 0.3378(5) 0.8563(4) 0.3907(2) 0.029(2) Uani 1 1 d . .
O131 O 0.2440(6) 0.7770(4) 0.4118(2) 0.033(2) Uani 1 1 d . .
O132 O 0.3455(6) 0.7790(4) 0.3586(2) 0.031(2) Uani 1 1 d . .
C121 C 0.0545(7) 0.9118(5) 0.2281(3) 0.017(3) Uani 1 1 d . .
C122 C 0.1002(8) 0.8656(5) 0.2488(3) 0.018(3) Uani 1 1 d . .
C123 C 0.1727(8) 0.8456(5) 0.2289(3) 0.021(3) Uani 1 1 d . .
H123 H 0.2061 0.8140 0.2414 0.025 Uiso 1 1 calc R U
C124 C 0.1950(8) 0.8716(5) 0.1918(3) 0.020(3) Uani 1 1 d . .
C125 C 0.1473(7) 0.9185(5) 0.1730(3) 0.018(3) Uani 1 1 d . .
H125 H 0.1637 0.9361 0.1475 0.022 Uiso 1 1 calc R U
C126 C 0.0761(7) 0.9397(5) 0.1911(3) 0.018(3) Uani 1 1 d . .
C127 C 0.0266(7) 0.9915(5) 0.1700(3) 0.020(3) Uani 1 1 d . .
H12A H -0.0310 0.9902 0.1826 0.024 Uiso 1 1 calc R U
H12B H 0.0265 0.9873 0.1451 0.024 Uiso 1 1 calc R U
C128 C 0.0467(7) 1.0788(5) 0.1954(3) 0.016(3) Uani 1 1 d . .
C129 C 0.0622(7) 1.0521(5) 0.1671(3) 0.016(2) Uani 1 1 d . .
C130 C 0.1133(8) 1.0811(5) 0.1351(3) 0.021(3) Uani 1 1 d . .
H130 H 0.1253 1.0638 0.1151 0.025 Uiso 1 1 calc R U
C131 C 0.1468(7) 1.1358(5) 0.1329(3) 0.016(3) Uani 1 1 d . .
C132 C 0.1299(7) 1.1612(5) 0.1623(3) 0.016(3) Uani 1 1 d . .
H132 H 0.1531 1.1984 0.1604 0.019 Uiso 1 1 calc R U
C133 C 0.0806(7) 1.1332(5) 0.1940(3) 0.015(2) Uani 1 1 d . .
C134 C 0.0670(7) 1.1602(5) 0.2267(3) 0.018(3) Uani 1 1 d . .
H13A H 0.0086 1.1565 0.2382 0.021 Uiso 1 1 calc R U
H13B H 0.0791 1.2034 0.2179 0.021 Uiso 1 1 calc R U
C135 C 0.0923(7) 1.0828(5) 0.2863(3) 0.017(3) Uani 1 1 d . .
C136 C 0.1217(7) 1.1290(5) 0.2557(3) 0.017(3) Uani 1 1 d . .
C137 C 0.2015(7) 1.1459(5) 0.2515(3) 0.019(3) Uani 1 1 d . .
H137 H 0.2224 1.1772 0.2307 0.022 Uiso 1 1 calc R U
C138 C 0.2522(7) 1.1178(5) 0.2772(3) 0.018(3) Uani 1 1 d . .
C139 C 0.2208(8) 1.0722(5) 0.3078(3) 0.021(3) Uani 1 1 d . .
H139 H 0.2552 1.0527 0.3253 0.025 Uiso 1 1 calc R U
C140 C 0.1407(7) 1.0551(5) 0.3128(3) 0.018(3) Uani 1 1 d . .
C141 C 0.1078(8) 1.0052(5) 0.3468(3) 0.020(3) Uani 1 1 d . .
H14C H 0.1294 1.0097 0.3684 0.024 Uiso 1 1 calc R U
H14D H 0.0470 1.0090 0.3517 0.024 Uiso 1 1 calc R U
C142 C 0.0927(7) 0.9179(5) 0.3203(3) 0.017(3) Uani 1 1 d . .
C143 C 0.1330(7) 0.9435(5) 0.3414(3) 0.018(3) Uani 1 1 d . .
C144 C 0.1981(7) 0.9123(5) 0.3574(3) 0.021(3) Uani 1 1 d . .
H144 H 0.2260 0.9293 0.3717 0.025 Uiso 1 1 calc R U
C145 C 0.2228(7) 0.8557(5) 0.3528(3) 0.020(3) Uani 1 1 d . .
C146 C 0.1851(7) 0.8314(5) 0.3302(3) 0.019(3) Uani 1 1 d . .
H146 H 0.2038 0.7936 0.3264 0.023 Uiso 1 1 calc R U
C147 C 0.1203(7) 0.8624(5) 0.3133(3) 0.017(3) Uani 1 1 d . U
C148 C 0.0789(8) 0.8360(5) 0.2890(3) 0.021(3) Uani 1 1 d . .
H14E H 0.0946 0.7928 0.2936 0.025 Uiso 1 1 calc R U
H14F H 0.0185 0.8391 0.2960 0.025 Uiso 1 1 calc R U
O133 O -0.0199(5) 0.9310(4) 0.2456(2) 0.026(2) Uani 1 1 d . .
O134 O -0.0081(5) 1.0525(4) 0.2265(2) 0.0211(19) Uani 1 1 d . .
O135 O 0.0118(5) 1.0647(4) 0.2915(2) 0.0200(19) Uani 1 1 d . .
O136 O 0.0246(5) 0.9447(4) 0.3065(2) 0.024(2) Uani 1 1 d . .
S21 S 0.34505(19) 1.34671(13) 0.18192(8) 0.0191(6) Uani 1 1 d . .
O151 O 0.3390(5) 1.2983(4) 0.1649(2) 0.0222(19) Uani 1 1 d . .
O152 O 0.3906(5) 1.3965(4) 0.1559(2) 0.025(2) Uani 1 1 d . .
O153 O 0.3772(5) 1.3240(4) 0.2164(2) 0.025(2) Uani 1 1 d . .
S22 S 0.2790(2) 1.68257(14) 0.08877(9) 0.0265(7) Uani 1 1 d . .
O154 O 0.3463(7) 1.6401(5) 0.0854(3) 0.053(3) Uani 1 1 d . .
O155 O 0.2404(6) 1.7039(4) 0.0558(2) 0.038(3) Uani 1 1 d . .
O156 O 0.3023(6) 1.7299(4) 0.1026(2) 0.032(2) Uani 1 1 d . .
S23 S 0.28074(19) 1.64955(14) 0.29268(8) 0.0228(7) Uani 1 1 d . .
O157 O 0.3351(6) 1.6696(5) 0.2575(3) 0.040(3) Uani 1 1 d . .
O158 O 0.2530(6) 1.6986(4) 0.3089(3) 0.031(2) Uani 1 1 d . .
O159 O 0.3183(6) 1.6003(4) 0.3187(2) 0.028(2) Uani 1 1 d . .
S24 S 0.21977(19) 1.31459(13) 0.38063(8) 0.0180(6) Uani 1 1 d . .
O160 O 0.2852(5) 1.3539(4) 0.3802(2) 0.024(2) Uani 1 1 d . .
O161 O 0.1673(6) 1.2953(4) 0.4153(2) 0.028(2) Uani 1 1 d . .
O162 O 0.2540(5) 1.2626(3) 0.3676(2) 0.0204(19) Uani 1 1 d . .
C151 C 0.0834(8) 1.4132(5) 0.2066(3) 0.018(3) Uani 1 1 d . .
C152 C 0.1129(8) 1.3654(5) 0.2322(3) 0.019(3) Uani 1 1 d . .
C153 C 0.1938(7) 1.3453(5) 0.2244(3) 0.018(3) Uani 1 1 d . .
H153 H 0.2156 1.3122 0.2413 0.022 Uiso 1 1 calc R U
C154 C 0.2425(7) 1.3733(5) 0.1920(3) 0.019(3) Uani 1 1 d . .
C155 C 0.2120(8) 1.4212(5) 0.1663(3) 0.021(3) Uani 1 1 d . .
H155 H 0.2465 1.4399 0.1442 0.025 Uiso 1 1 calc R U
C156 C 0.1312(7) 1.4419(5) 0.1728(3) 0.017(3) Uani 1 1 d . .
C157 C 0.0961(7) 1.4934(5) 0.1448(3) 0.018(3) Uani 1 1 d . .
H15A H 0.1162 1.4888 0.1199 0.022 Uiso 1 1 calc R U
H15B H 0.0354 1.4912 0.1491 0.022 Uiso 1 1 calc R U
C158 C 0.0774(7) 1.5804(5) 0.1737(3) 0.018(3) Uani 1 1 d . .
C159 C 0.1193(7) 1.5545(5) 0.1464(3) 0.015(2) Uani 1 1 d . .
C160 C 0.1806(8) 1.5866(5) 0.1208(3) 0.022(3) Uani 1 1 d . .
H160 H 0.2072 1.5711 0.1012 0.026 Uiso 1 1 calc R U
C161 C 0.2035(8) 1.6420(5) 0.1235(3) 0.020(3) Uani 1 1 d . .
C162 C 0.1651(8) 1.6656(5) 0.1514(3) 0.024(3) Uani 1 1 d . .
H162 H 0.1820 1.7027 0.1532 0.028 Uiso 1 1 calc R U
C163 C 0.1005(7) 1.6349(5) 0.1773(3) 0.017(3) Uani 1 1 d . .
C164 C 0.0588(8) 1.6607(5) 0.2079(3) 0.020(3) Uani 1 1 d . .
H16A H -0.0013 1.6557 0.2111 0.023 Uiso 1 1 calc R U
H16B H 0.0688 1.7042 0.2012 0.023 Uiso 1 1 calc R U
C165 C 0.0488(7) 1.5837(5) 0.2710(3) 0.018(3) Uani 1 1 d . .
C166 C 0.0895(7) 1.6305(5) 0.2443(3) 0.020(3) Uani 1 1 d . .
C167 C 0.1617(8) 1.6500(5) 0.2511(3) 0.023(3) Uani 1 1 d . .
H167 H 0.1901 1.6824 0.2336 0.027 Uiso 1 1 calc R U
C168 C 0.1921(7) 1.6214(5) 0.2837(3) 0.019(3) Uani 1 1 d . .
C169 C 0.1514(8) 1.5742(5) 0.3098(3) 0.023(3) Uani 1 1 d . .
H169 H 0.1734 1.5550 0.3316 0.027 Uiso 1 1 calc R U
C170 C 0.0778(8) 1.5548(5) 0.3038(3) 0.021(3) Uani 1 1 d . .
C171 C 0.0352(8) 1.5031(5) 0.3323(3) 0.021(3) Uani 1 1 d . .
H17A H -0.0242 1.5064 0.3305 0.026 Uiso 1 1 calc R U
H17B H 0.0411 1.5063 0.3569 0.026 Uiso 1 1 calc R U
C172 C 0.0477(7) 1.4158(5) 0.3036(3) 0.018(3) Uani 1 1 d . .
C173 C 0.0684(7) 1.4417(5) 0.3287(3) 0.020(3) Uani 1 1 d . .
C174 C 0.1248(7) 1.4105(5) 0.3520(3) 0.017(3) Uani 1 1 d . .
H174 H 0.1406 1.4275 0.3696 0.021 Uiso 1 1 calc R U
C175 C 0.1568(7) 1.3546(5) 0.3490(3) 0.018(3) Uani 1 1 d . .
C176 C 0.1352(7) 1.3304(5) 0.3222(3) 0.019(3) Uani 1 1 d . .
H176 H 0.1578 1.2924 0.3202 0.023 Uiso 1 1 calc R U
C177 C 0.0821(7) 1.3607(5) 0.2989(3) 0.015(2) Uani 1 1 d . .
C178 C 0.0634(8) 1.3354(5) 0.2689(3) 0.022(3) Uani 1 1 d . .
H17C H 0.0763 1.2918 0.2752 0.026 Uiso 1 1 calc R U
H17D H 0.0040 1.3414 0.2671 0.026 Uiso 1 1 calc R U
O163 O 0.0038(5) 1.4332(4) 0.2143(2) 0.0194(18) Uani 1 1 d . .
O164 O 0.0120(5) 1.5518(4) 0.1966(2) 0.026(2) Uani 1 1 d . .
O165 O -0.0252(5) 1.5659(4) 0.2650(2) 0.025(2) Uani 1 1 d . .
O166 O -0.0106(5) 1.4450(4) 0.2826(2) 0.0212(19) Uani 1 1 d . .
O49W O 0.8434(6) 0.1655(4) -0.0962(2) 0.030(2) Uani 1 1 d . .
O50W O 0.1527(5) 1.3263(4) 0.0495(2) 0.026(2) Uani 1 1 d . .
O51W O 0.8519(5) 0.4929(4) 0.2432(2) 0.029(2) Uani 1 1 d . .
O52W O 0.1487(5) 0.6570(4) 0.3801(2) 0.030(2) Uani 1 1 d . .
O53W O 0.3153(6) 1.3427(4) 0.4536(2) 0.035(2) Uani 1 1 d . .
O54W O 0.1594(6) 1.1646(4) 0.4294(2) 0.030(2) Uani 1 1 d . .
O55W O 0.6529(5) 1.1878(4) 0.3295(2) 0.028(2) Uani 1 1 d . .
O56W O 0.6850(6) 0.3169(4) 0.2168(2) 0.030(2) Uani 1 1 d . .
O57W O 0.5444(5) -0.2152(3) 0.2574(2) 0.0170(18) Uani 1 1 d . .
O58W O 0.8534(5) 0.0012(4) 0.2844(2) 0.026(2) Uani 1 1 d . .
O59W O 0.3564(6) 0.6727(4) 0.1790(3) 0.042(3) Uani 1 1 d . .
O60W O 0.3075(7) 1.0650(4) 0.1743(3) 0.045(3) Uani 1 1 d . .
O61W O 0.5587(5) 1.3662(4) 0.0439(2) 0.026(2) Uani 1 1 d . .
O62W O 0.3192(6) 1.4186(4) 0.2882(3) 0.034(2) Uani 1 1 d . .
O63W O 0.6565(5) 0.5254(4) 0.6587(2) 0.027(2) Uani 1 1 d . .
O64W O 0.6803(6) -0.0874(4) 0.0481(3) 0.036(2) Uani 1 1 d . .
O65W O 0.6521(6) -0.1370(4) -0.0070(2) 0.031(2) Uani 1 1 d . .
O66W O 0.3439(6) 1.0093(4) 0.5196(3) 0.035(2) Uani 1 1 d . .
O67W O 0.6795(8) -0.0097(4) -0.1182(3) 0.048(3) Uani 1 1 d . .
O68W O 0.7949(6) 0.3439(4) 0.0956(3) 0.038(3) Uani 1 1 d . .
O69W O 0.6612(6) 0.4248(4) 0.0755(3) 0.040(3) Uani 1 1 d . .
O70W O 0.7059(6) 0.2687(4) 0.1583(2) 0.031(2) Uani 1 1 d . .
O71W O 0.2249(7) 1.4923(5) 0.2412(3) 0.048(3) Uani 1 1 d . .
O72W O 0.2072(8) 0.3221(5) 0.5719(3) 0.061(3) Uani 1 1 d . .
O73W O 0.2906(6) 0.3946(4) 0.5108(3) 0.035(2) Uani 1 1 d . .
O74W O 0.2094(7) 0.8199(5) 0.5764(3) 0.047(3) Uani 1 1 d . .
O75W O 0.3294(7) 0.7563(4) 0.6159(3) 0.042(3) Uani 1 1 d . .
O76W O 0.3263(7) 0.8877(4) 0.5233(2) 0.037(3) Uani 1 1 d . .
O78W O 0.7845(9) -0.1600(6) 0.0937(4) 0.076(4) Uani 1 1 d . .
O77W O 0.2133(10) 0.9945(5) 0.2380(4) 0.082(5) Uani 1 1 d . .
O79W O 0.5272(5) 0.2658(4) 0.2344(2) 0.030(2) Uani 1 1 d . .
O80W O 0.5414(7) 0.4427(5) 0.7240(3) 0.058(3) Uani 1 1 d . .
O81W O 0.5403(6) 0.4132(4) 0.1868(3) 0.040(3) Uani 1 1 d . .
O82W O 0.4796(8) -0.0867(6) 0.1470(4) 0.084(5) Uani 1 1 d . .
O83W O 0.4713(7) 0.2324(6) -0.0634(3) 0.063(4) Uani 1 1 d . .
O84W O 0.4913(6) 0.4367(5) -0.0171(3) 0.043(3) Uani 1 1 d . .
O85W O 0.5725(6) 1.3418(4) 0.1371(3) 0.035(2) Uani 1 1 d . .
O86W O 0.5558(8) 0.6917(5) 0.3767(4) 0.066(4) Uani 1 1 d . .
O87W O 0.3652(6) 1.5212(4) 0.1066(3) 0.037(2) Uani 1 1 d . .
O88W O 0.3428(7) 0.5491(5) 0.1798(3) 0.046(3) Uani 1 1 d . .
O89W O 0.4370(6) -0.0314(4) 0.2881(3) 0.037(3) Uani 1 1 d . .
O90W O 0.4685(9) 0.4027(6) 0.4302(3) 0.070(4) Uani 1 1 d . .
O91W O 0.6616(8) 0.7497(6) 0.3978(4) 0.069(4) Uani 1 1 d . .
O92W O 0.4805(7) 0.3549(5) 0.7827(3) 0.059(3) Uani 1 1 d . .
O93W O 0.3416(9) 0.9109(8) 0.2571(4) 0.101(6) Uani 1 1 d . .
O94W O 0.4767(7) 1.4343(5) 0.2581(3) 0.052(3) Uani 1 1 d . .
O95W O 0.5182(8) 1.0635(6) 0.4097(3) 0.070(4) Uani 1 1 d . .
O96W O 0.6672(10) 0.7607(6) 0.1454(5) 0.108(6) Uani 1 1 d . .
O97W O 0.5429(8) 0.7533(5) 0.5081(4) 0.062(3) Uani 1 1 d . .
O98W O 0.4778(10) 1.0705(7) 0.1023(5) 0.092(5) Uani 1 1 d . .
O99W O 0.4308(12) 0.9941(8) 0.1966(5) 0.111(6) Uani 1 1 d . .

loop_
_atom_site_aniso_label
_atom_site_aniso_U_11
_atom_site_aniso_U_22
_atom_site_aniso_U_33
_atom_site_aniso_U_23
_atom_site_aniso_U_13
_atom_site_aniso_U_12
Tb1 0.0172(3) 0.0177(3) 0.0134(3) -0.0044(2) -0.0027(2) 0.0007(2)
O1W 0.039(5) 0.021(5) 0.022(5) 0.004(4) -0.009(4) -0.003(4)
O2W 0.017(5) 0.071(7) 0.047(6) -0.035(5) -0.019(4) 0.022(4)
O3W 0.030(5) 0.029(5) 0.013(4) -0.006(3) 0.002(4) -0.005(4)
O4W 0.024(5) 0.029(5) 0.022(4) -0.009(3) -0.010(4) 0.013(4)
O5W 0.024(4) 0.018(4) 0.012(4) 0.001(3) -0.007(3) -0.001(3)
O6W 0.033(5) 0.030(5) 0.031(5) -0.018(4) -0.012(4) 0.004(4)
Tb2 0.0201(3) 0.0157(3) 0.0144(3) -0.0050(2) -0.0015(2) -0.0001(2)
O7W 0.041(6) 0.025(5) 0.051(6) -0.011(4) -0.013(5) -0.010(4)
O8W 0.015(4) 0.028(5) 0.041(5) -0.012(4) 0.003(4) -0.003(4)
O9W 0.034(5) 0.014(4) 0.008(4) 0.000(3) -0.006(3) 0.003(3)
O10W 0.038(5) 0.019(4) 0.022(5) -0.007(3) -0.003(4) 0.009(4)
O11W 0.034(5) 0.028(5) 0.028(5) -0.015(4) 0.006(4) -0.011(4)
O12W 0.038(5) 0.021(5) 0.023(5) -0.001(4) -0.004(4) 0.004(4)
Tb3 0.0279(3) 0.0266(3) 0.0257(3) -0.0053(2) -0.0057(3) -0.0005(3)
O13W 0.046(6) 0.031(5) 0.037(6) -0.007(4) 0.000(5) -0.002(4)
O14W 0.041(6) 0.047(6) 0.031(5) -0.006(4) -0.021(4) -0.004(5)
O15W 0.048(6) 0.035(6) 0.049(6) -0.015(5) -0.014(5) 0.015(5)
O16W 0.037(6) 0.037(6) 0.032(5) -0.005(4) -0.005(4) -0.003(4)
O17W 0.040(6) 0.037(5) 0.030(5) -0.014(4) -0.003(4) 0.006(4)
O18W 0.037(5) 0.024(5) 0.051(6) -0.003(4) -0.023(5) -0.002(4)
Tb4 0.0190(3) 0.0181(3) 0.0153(3) -0.0035(2) -0.0017(2) -0.0010(2)
O19W 0.034(5) 0.024(5) 0.025(5) 0.005(4) -0.006(4) 0.004(4)
O20W 0.028(5) 0.019(4) 0.027(5) -0.007(3) -0.004(4) -0.006(4)
O21W 0.017(4) 0.040(5) 0.025(5) 0.001(4) 0.004(4) 0.002(4)
O22W 0.030(5) 0.036(5) 0.022(5) -0.009(4) 0.007(4) -0.018(4)
O23W 0.042(6) 0.019(5) 0.033(5) -0.006(4) 0.002(4) 0.008(4)
O24W 0.029(5) 0.022(4) 0.007(4) -0.002(3) -0.003(3) 0.000(4)
Tb5 0.0195(3) 0.0206(3) 0.0157(3) -0.0028(2) -0.0047(2) -0.0010(2)
O25W 0.048(5) 0.060(5) 0.018(4) 0.006(4) -0.015(4) -0.011(4)
O26W 0.032(5) 0.035(5) 0.046(6) -0.009(4) -0.023(4) 0.014(4)
O27W 0.022(5) 0.029(5) 0.039(6) 0.004(4) -0.008(4) -0.010(4)
O28W 0.020(5) 0.050(6) 0.047(6) -0.028(4) -0.017(4) 0.015(4)
O29W 0.036(5) 0.025(5) 0.032(5) 0.009(4) -0.017(4) -0.004(4)
O30W 0.062(8) 0.090(8) 0.078(7) -0.067(6) -0.029(6) 0.026(6)
Tb6 0.0255(3) 0.0231(3) 0.0230(3) -0.0049(2) -0.0038(3) 0.0002(3)
O31W 0.050(7) 0.033(6) 0.031(6) 0.001(4) 0.001(5) 0.002(5)
O32W 0.021(5) 0.042(6) 0.046(6) -0.007(5) 0.004(4) -0.005(4)
O33W 0.030(5) 0.054(6) 0.023(5) -0.014(4) -0.005(4) 0.005(4)
O34W 0.050(7) 0.024(6) 0.064(8) 0.008(5) 0.001(6) 0.012(5)
O35W 0.030(5) 0.050(6) 0.041(6) -0.025(4) -0.004(4) 0.001(4)
O36W 0.029(5) 0.030(5) 0.018(5) 0.000(4) 0.006(4) 0.001(4)
Tb7 0.0192(3) 0.0148(3) 0.0138(3) -0.0045(2) -0.0018(2) 0.0000(2)
O37W 0.018(4) 0.024(5) 0.028(5) -0.004(4) 0.000(4) -0.001(3)
O38W 0.032(5) 0.015(4) 0.022(5) -0.002(3) -0.004(4) 0.005(4)
O39W 0.037(5) 0.015(4) 0.026(5) -0.005(3) -0.003(4) -0.008(4)
O40W 0.031(5) 0.020(4) 0.007(4) 0.002(3) 0.000(3) -0.006(4)
O41W 0.024(5) 0.026(5) 0.022(4) -0.008(3) 0.004(4) -0.014(4)
O42W 0.026(5) 0.015(4) 0.034(5) -0.007(3) -0.003(4) 0.005(3)
Tb8 0.0175(3) 0.0167(3) 0.0137(3) -0.0037(2) -0.0027(2) 0.0014(2)
O43W 0.029(4) 0.024(4) 0.003(3) -0.001(3) -0.006(3) 0.002(3)
O44W 0.023(4) 0.016(4) 0.018(4) 0.002(3) -0.003(4) -0.003(3)
O45W 0.020(4) 0.024(5) 0.025(5) -0.006(3) -0.009(4) 0.008(3)
O46W 0.009(4) 0.041(5) 0.033(5) -0.010(4) -0.007(4) 0.009(4)
O47W 0.041(5) 0.023(5) 0.020(5) 0.003(4) -0.011(4) -0.003(4)
O48W 0.036(5) 0.034(5) 0.032(5) -0.019(4) -0.018(4) 0.015(4)
S1 0.0229(16) 0.0236(16) 0.0175(15) -0.0030(12) -0.0054(12) -0.0046(12)
O1 0.020(4) 0.031(5) 0.014(4) 0.008(3) -0.001(3) -0.010(4)
O2 0.035(5) 0.035(6) 0.032(5) 0.014(4) -0.015(4) -0.005(4)
O3 0.037(5) 0.041(5) 0.023(5) -0.016(4) -0.006(4) -0.011(4)
S2 0.0360(18) 0.0196(16) 0.0213(16) -0.0054(12) 0.0065(14) -0.0087(13)
O4 0.031(5) 0.029(5) 0.017(4) -0.008(3) -0.003(4) -0.014(4)
O5 0.070(7) 0.047(6) 0.020(5) 0.005(4) -0.016(5) -0.034(5)
O6 0.045(7) 0.027(6) 0.076(8) -0.004(5) 0.036(6) -0.008(5)
S3 0.0209(15) 0.0231(15) 0.0151(14) -0.0074(11) -0.0022(12) 0.0007(12)
O7 0.028(5) 0.030(5) 0.023(5) -0.008(4) 0.002(4) -0.004(4)
O8 0.031(5) 0.023(4) 0.021(4) -0.018(3) -0.003(4) 0.006(4)
O9 0.029(5) 0.041(5) 0.009(4) -0.007(4) 0.004(4) -0.001(4)
S4 0.0217(15) 0.0172(14) 0.0153(14) -0.0038(11) -0.0042(12) 0.0016(12)
O10 0.042(5) 0.020(5) 0.043(5) -0.009(4) -0.022(4) -0.004(4)
O11 0.023(4) 0.023(4) 0.015(4) -0.008(3) -0.002(3) 0.009(3)
O12 0.030(5) 0.033(5) 0.016(5) -0.003(4) 0.002(4) 0.011(4)
C1 0.026(6) 0.017(6) 0.017(6) -0.008(4) -0.007(5) 0.003(5)
C2 0.014(6) 0.019(6) 0.019(6) -0.007(5) -0.002(5) 0.005(5)
C3 0.029(7) 0.023(6) 0.013(6) -0.004(5) -0.008(5) 0.000(5)
C4 0.022(6) 0.017(6) 0.013(6) -0.001(4) -0.008(5) 0.002(5)
C5 0.024(6) 0.018(6) 0.018(6) -0.005(5) -0.004(5) 0.000(5)
C6 0.008(5) 0.022(6) 0.019(6) -0.008(4) -0.009(4) 0.003(4)
C7 0.023(6) 0.015(6) 0.020(6) -0.006(5) -0.004(5) 0.000(5)
C8 0.024(6) 0.017(6) 0.020(6) 0.002(5) -0.011(5) 0.000(5)
C9 0.023(6) 0.014(6) 0.015(6) -0.003(4) -0.007(5) 0.001(5)
C10 0.029(7) 0.010(6) 0.017(6) 0.002(4) -0.001(5) -0.004(5)
C11 0.030(7) 0.016(6) 0.007(6) 0.003(4) -0.002(5) -0.002(5)
C12 0.031(7) 0.021(6) 0.016(6) -0.011(5) -0.002(5) -0.003(5)
C13 0.022(6) 0.020(6) 0.008(5) -0.001(4) -0.009(5) 0.000(5)
C14 0.028(7) 0.018(6) 0.012(6) -0.002(4) -0.002(5) -0.004(5)
C15 0.026(6) 0.014(6) 0.013(5) -0.007(4) -0.007(5) -0.004(5)
C16 0.030(7) 0.014(6) 0.010(5) -0.007(4) -0.006(5) -0.004(5)
C17 0.029(7) 0.016(6) 0.016(6) -0.008(4) -0.001(5) -0.010(5)
C18 0.014(6) 0.016(6) 0.021(6) -0.009(4) -0.007(5) 0.005(4)
C19 0.020(6) 0.018(6) 0.019(6) -0.009(5) -0.005(5) 0.002(5)
C20 0.030(7) 0.007(5) 0.021(6) -0.002(4) -0.006(5) -0.004(5)
C21 0.021(6) 0.014(6) 0.016(6) -0.006(4) -0.003(5) -0.002(5)
C22 0.020(6) 0.018(6) 0.010(6) 0.001(4) 0.000(5) 0.002(5)
C23 0.021(6) 0.013(6) 0.012(6) -0.004(4) 0.004(5) -0.008(5)
C24 0.020(6) 0.015(6) 0.018(6) -0.003(5) 0.000(5) 0.000(5)
C25 0.020(6) 0.019(6) 0.013(6) -0.004(4) -0.001(5) -0.003(5)
C26 0.025(6) 0.014(6) 0.014(6) -0.003(4) 0.000(5) -0.001(5)
C27 0.020(6) 0.015(6) 0.013(6) -0.002(4) 0.003(5) 0.001(5)
C28 0.021(6) 0.013(6) 0.010(6) -0.003(4) 0.005(5) 0.000(5)
O13 0.016(4) 0.019(4) 0.040(5) -0.009(4) -0.006(4) 0.001(3)
O14 0.020(4) 0.026(5) 0.027(5) -0.003(4) 0.002(4) -0.005(4)
O15 0.016(4) 0.024(5) 0.025(5) -0.004(3) 0.000(4) -0.001(3)
O16 0.024(5) 0.021(4) 0.023(5) -0.003(3) -0.009(4) 0.000(3)
S5 0.0211(15) 0.0177(15) 0.0165(14) -0.0056(11) -0.0040(12) 0.0011(12)
O31 0.022(4) 0.035(5) 0.009(4) -0.003(3) -0.011(3) 0.000(4)
O32 0.019(4) 0.025(5) 0.034(5) -0.011(4) -0.008(4) 0.002(3)
O33 0.030(5) 0.019(4) 0.020(4) -0.009(3) -0.011(4) 0.005(3)
S6 0.0232(15) 0.0163(14) 0.0128(14) -0.0026(11) -0.0020(12) -0.0026(12)
O34 0.019(4) 0.021(4) 0.020(4) -0.006(3) -0.006(3) -0.005(3)
O35 0.025(5) 0.024(5) 0.018(4) 0.000(3) -0.009(4) -0.001(4)
O36 0.025(5) 0.019(4) 0.032(5) -0.008(4) 0.006(4) -0.003(4)
S7 0.0266(16) 0.0187(15) 0.0168(15) -0.0055(11) 0.0007(13) -0.0011(12)
O37 0.029(5) 0.023(5) 0.017(4) -0.003(3) 0.002(4) 0.000(4)
O38 0.034(5) 0.025(5) 0.035(5) -0.016(4) -0.005(4) -0.001(4)
O39 0.022(5) 0.036(5) 0.027(5) -0.011(4) -0.009(4) 0.012(4)
S8 0.0233(16) 0.0175(15) 0.0287(17) -0.0001(12) -0.0057(13) 0.0021(12)
O40 0.052(6) 0.034(5) 0.031(5) -0.016(4) -0.013(5) 0.018(5)
O41 0.018(5) 0.042(6) 0.059(7) 0.012(5) 0.007(5) -0.008(4)
O42 0.042(6) 0.022(5) 0.027(5) -0.008(4) -0.010(4) 0.007(4)
C31 0.021(6) 0.012(6) 0.018(6) -0.008(4) -0.003(5) 0.001(4)
C32 0.025(6) 0.016(6) 0.016(6) -0.009(4) -0.001(5) -0.001(5)
C33 0.031(7) 0.012(6) 0.018(6) -0.010(4) -0.007(5) 0.003(5)
C34 0.021(6) 0.018(6) 0.016(6) -0.005(4) -0.007(5) 0.003(5)
C35 0.031(7) 0.017(6) 0.023(6) -0.010(5) -0.006(5) -0.002(5)
C36 0.024(6) 0.012(6) 0.014(6) -0.005(4) -0.007(5) 0.006(5)
C37 0.020(6) 0.013(6) 0.015(6) -0.002(4) -0.005(5) 0.000(5)
C38 0.020(6) 0.027(7) 0.010(6) -0.003(5) -0.008(5) 0.009(5)
C39 0.019(6) 0.013(6) 0.024(6) -0.010(4) -0.014(5) 0.004(4)
C40 0.025(6) 0.010(6) 0.015(6) 0.002(4) -0.003(5) -0.005(5)
C41 0.019(6) 0.014(6) 0.012(6) 0.001(4) -0.005(5) -0.002(5)
C42 0.030(7) 0.019(6) 0.025(7) -0.008(5) -0.011(5) 0.002(5)
C43 0.010(5) 0.014(6) 0.017(6) -0.003(4) -0.001(4) -0.002(4)
C44 0.027(7) 0.018(6) 0.017(6) -0.004(5) -0.002(5) 0.004(5)
C45 0.023(6) 0.017(6) 0.014(6) -0.007(4) 0.002(5) -0.003(5)
C46 0.023(6) 0.019(6) 0.021(6) -0.003(5) -0.004(5) -0.001(5)
C47 0.020(6) 0.023(6) 0.018(6) -0.011(5) -0.003(5) -0.002(5)
C48 0.023(6) 0.014(6) 0.020(6) -0.003(5) -0.002(5) -0.008(5)
C49 0.023(6) 0.018(6) 0.024(6) -0.008(5) -0.005(5) 0.001(5)
C50 0.025(6) 0.015(6) 0.013(6) -0.007(4) 0.004(5) -0.005(5)
C51 0.025(7) 0.016(6) 0.020(6) 0.001(5) 0.003(5) -0.003(5)
C52 0.025(6) 0.012(6) 0.012(6) 0.005(4) -0.003(5) 0.004(5)
C53 0.026(7) 0.013(6) 0.016(6) 0.002(4) 0.004(5) -0.002(5)
C54 0.026(7) 0.016(6) 0.009(6) 0.002(4) 0.004(5) 0.002(5)
C55 0.021(6) 0.021(7) 0.019(6) 0.005(5) -0.002(5) 0.001(5)
C56 0.025(7) 0.025(7) 0.013(6) -0.006(5) 0.005(5) -0.001(5)
C57 0.024(6) 0.014(6) 0.012(6) 0.000(4) -0.003(5) 0.000(5)
C58 0.022(6) 0.021(6) 0.017(6) -0.005(5) -0.007(5) 0.003(5)
O43 0.018(4) 0.020(4) 0.025(5) -0.007(3) -0.001(4) -0.002(3)
O44 0.020(4) 0.020(4) 0.017(4) -0.001(3) 0.002(4) -0.001(3)
O45 0.020(5) 0.027(5) 0.033(5) -0.015(4) 0.009(4) -0.004(4)
O46 0.025(5) 0.022(5) 0.030(5) -0.003(4) -0.007(4) 0.004(4)
S9 0.0238(16) 0.0223(16) 0.0190(15) -0.0099(11) -0.0017(12) 0.0028(12)
O61 0.042(6) 0.031(5) 0.030(5) -0.005(4) 0.016(5) -0.008(4)
O62 0.028(5) 0.063(7) 0.031(5) -0.018(5) -0.014(4) 0.023(5)
O63 0.038(5) 0.022(5) 0.031(5) -0.016(4) 0.000(4) -0.002(4)
S10 0.0229(15) 0.0192(15) 0.0139(14) -0.0035(11) -0.0006(12) -0.0013(12)
O64 0.043(6) 0.025(5) 0.030(5) -0.006(4) 0.015(5) 0.003(4)
O65 0.033(5) 0.025(5) 0.019(4) -0.001(3) -0.012(4) 0.000(4)
O66 0.027(5) 0.030(5) 0.017(4) -0.004(3) -0.005(4) -0.015(4)
S11 0.0190(15) 0.0278(16) 0.0173(15) -0.0069(12) -0.0054(12) 0.0031(12)
O67 0.030(5) 0.047(6) 0.010(4) -0.006(4) -0.008(4) -0.003(4)
O68 0.031(5) 0.028(5) 0.026(5) -0.014(4) -0.008(4) 0.001(4)
O69 0.026(5) 0.030(5) 0.031(5) -0.005(4) -0.011(4) 0.010(4)
S12 0.0272(16) 0.0149(15) 0.0253(16) -0.0023(12) -0.0069(13) 0.0019(12)
O70 0.023(5) 0.036(5) 0.042(6) -0.008(4) -0.004(4) -0.007(4)
O71 0.041(6) 0.034(5) 0.030(5) -0.012(4) -0.002(4) 0.008(4)
O72 0.039(5) 0.023(5) 0.025(5) -0.006(4) -0.009(4) 0.006(4)
C61 0.026(6) 0.015(6) 0.017(6) -0.009(4) -0.002(5) -0.002(5)
C62 0.024(6) 0.018(6) 0.017(6) -0.006(5) -0.001(5) -0.008(5)
C63 0.024(6) 0.010(6) 0.027(7) -0.008(5) -0.005(5) 0.004(5)
C64 0.013(5) 0.014(6) 0.020(6) -0.005(4) -0.005(5) -0.006(4)
C65 0.024(6) 0.017(6) 0.012(6) -0.006(4) 0.001(5) -0.003(5)
C66 0.024(6) 0.016(6) 0.016(6) -0.003(4) -0.010(5) -0.006(5)
C67 0.026(7) 0.017(6) 0.020(6) -0.001(5) -0.010(5) 0.001(5)
C68 0.017(6) 0.011(6) 0.017(6) -0.002(4) -0.006(5) 0.004(4)
C69 0.019(6) 0.012(6) 0.021(6) -0.005(4) -0.005(5) -0.001(5)
C70 0.022(6) 0.017(6) 0.025(6) -0.007(5) -0.011(5) 0.002(5)
C71 0.014(6) 0.016(6) 0.012(6) -0.002(4) -0.002(4) 0.001(4)
C72 0.022(6) 0.013(6) 0.019(6) 0.001(4) -0.009(5) -0.002(5)
C73 0.019(6) 0.018(6) 0.020(6) -0.010(4) -0.009(5) 0.005(5)
C74 0.015(6) 0.011(6) 0.018(6) -0.001(4) 0.000(5) 0.000(4)
C75 0.021(6) 0.013(6) 0.020(6) -0.008(4) -0.005(5) 0.003(5)
C76 0.031(7) 0.010(6) 0.018(6) -0.006(4) -0.004(5) 0.009(5)
C77 0.019(6) 0.017(6) 0.027(7) -0.006(5) 0.000(5) 0.000(5)
C78 0.023(6) 0.011(6) 0.020(6) -0.007(4) -0.005(5) 0.002(5)
C79 0.036(7) 0.020(6) 0.008(5) -0.005(4) -0.011(5) 0.007(5)
C80 0.029(7) 0.012(6) 0.017(6) -0.007(4) -0.006(5) 0.000(5)
C81 0.024(6) 0.017(6) 0.016(6) -0.001(5) -0.005(5) -0.003(5)
C82 0.023(6) 0.013(6) 0.012(6) 0.002(4) 0.005(5) -0.005(5)
C83 0.019(6) 0.016(6) 0.006(5) 0.004(4) 0.000(5) -0.001(5)
C84 0.023(6) 0.020(6) 0.018(6) -0.001(5) 0.007(5) -0.007(5)
C85 0.029(7) 0.018(6) 0.025(7) 0.000(5) -0.001(6) -0.002(5)
C86 0.036(7) 0.014(6) 0.009(6) -0.001(4) 0.004(5) 0.002(5)
C87 0.024(6) 0.007(5) 0.017(6) 0.002(4) 0.000(5) 0.000(5)
C88 0.029(7) 0.014(6) 0.022(7) -0.004(5) 0.004(6) 0.003(5)
O73 0.022(5) 0.025(5) 0.029(5) -0.014(4) 0.006(4) -0.004(4)
O74 0.023(4) 0.025(5) 0.014(4) 0.000(3) 0.002(4) -0.004(4)
O75 0.019(4) 0.028(5) 0.024(5) -0.008(4) -0.002(4) -0.004(4)
O76 0.027(5) 0.020(4) 0.026(5) -0.006(3) -0.007(4) 0.005(4)
S13 0.0223(15) 0.0187(15) 0.0155(14) -0.0048(11) -0.0033(12) 0.0036(12)
O91 0.019(4) 0.025(5) 0.036(5) -0.008(4) -0.002(4) -0.003(4)
O92 0.036(6) 0.053(6) 0.017(5) -0.008(4) -0.002(4) 0.019(5)
O93 0.029(5) 0.030(5) 0.029(5) -0.020(4) -0.003(4) 0.006(4)
S14 0.0268(16) 0.0165(15) 0.0165(15) -0.0049(11) 0.0001(12) -0.0043(12)
O94 0.018(4) 0.024(5) 0.029(5) -0.005(4) -0.001(4) 0.005(3)
O95 0.036(5) 0.025(5) 0.014(4) -0.002(3) -0.002(4) 0.000(4)
O96 0.029(5) 0.014(4) 0.017(4) -0.010(3) 0.003(3) -0.006(3)
S15 0.0263(16) 0.0178(15) 0.0155(14) -0.0027(11) -0.0068(12) -0.0035(12)
O97 0.022(4) 0.037(5) 0.017(4) -0.009(4) 0.000(4) -0.008(4)
O98 0.032(5) 0.027(5) 0.034(5) -0.018(4) -0.010(4) 0.003(4)
O99 0.039(5) 0.021(4) 0.019(4) -0.003(3) -0.014(4) -0.003(4)
S16 0.0216(15) 0.0203(15) 0.0179(15) -0.0054(11) -0.0052(12) 0.0035(12)
O100 0.027(5) 0.022(4) 0.035(5) -0.012(4) -0.012(4) -0.004(4)
O101 0.034(5) 0.040(5) 0.009(4) -0.002(4) -0.004(4) 0.011(4)
O102 0.021(4) 0.015(4) 0.022(4) -0.007(3) -0.005(3) 0.005(3)
C91 0.021(6) 0.015(6) 0.015(6) -0.004(4) -0.005(5) -0.001(5)
C92 0.029(7) 0.017(6) 0.012(6) -0.007(4) 0.000(5) -0.008(5)
C93 0.022(6) 0.016(6) 0.026(7) -0.007(5) -0.005(5) 0.007(5)
C94 0.025(6) 0.019(6) 0.021(6) -0.015(4) -0.006(5) 0.001(5)
C95 0.030(7) 0.019(6) 0.017(6) -0.009(5) -0.003(5) -0.001(5)
C96 0.020(6) 0.016(6) 0.016(6) -0.007(4) -0.003(5) 0.000(5)
C97 0.016(6) 0.024(6) 0.011(6) -0.001(5) 0.002(5) -0.003(5)
C98 0.018(6) 0.017(6) 0.016(6) -0.001(4) -0.010(5) 0.007(5)
C99 0.020(6) 0.019(6) 0.012(6) -0.001(4) -0.006(5) -0.002(5)
C100 0.016(6) 0.031(7) 0.012(6) -0.011(5) 0.001(5) 0.001(5)
C101 0.023(6) 0.018(6) 0.010(6) -0.002(4) -0.001(5) -0.003(5)
C102 0.020(6) 0.012(6) 0.017(6) -0.001(4) -0.010(5) 0.001(4)
C103 0.020(6) 0.013(6) 0.012(6) 0.002(4) -0.002(5) 0.001(5)
C104 0.016(6) 0.016(6) 0.020(6) -0.002(5) -0.006(5) 0.001(5)
C105 0.020(6) 0.011(6) 0.028(7) -0.012(5) 0.003(5) -0.002(5)
C106 0.018(6) 0.015(6) 0.022(6) -0.006(5) -0.008(5) 0.002(5)
C107 0.017(6) 0.020(6) 0.015(6) 0.000(5) 0.000(5) -0.004(5)
C108 0.023(6) 0.013(6) 0.017(6) -0.006(4) -0.005(5) -0.002(5)
C109 0.022(6) 0.014(6) 0.017(6) -0.002(4) -0.006(5) -0.002(5)
C110 0.019(6) 0.013(6) 0.017(6) -0.007(4) -0.002(5) 0.002(5)
C111 0.027(6) 0.014(6) 0.012(6) -0.004(4) -0.004(5) 0.000(5)
C112 0.016(6) 0.017(6) 0.013(6) -0.001(4) 0.002(5) -0.003(5)
C113 0.015(6) 0.018(6) 0.015(6) -0.004(4) 0.003(5) -0.003(5)
C114 0.015(6) 0.018(6) 0.021(6) -0.006(5) -0.005(5) 0.001(5)
C115 0.016(6) 0.017(6) 0.009(5) -0.003(4) -0.002(4) 0.002(4)
C116 0.020(6) 0.012(6) 0.023(7) 0.001(5) 0.009(5) 0.001(5)
C117 0.025(6) 0.012(6) 0.017(6) -0.003(4) -0.005(5) 0.001(5)
C118 0.025(6) 0.019(6) 0.011(6) 0.001(4) 0.004(5) -0.004(5)
O103 0.020(4) 0.025(4) 0.020(4) -0.008(3) -0.001(4) -0.002(3)
O104 0.016(4) 0.022(4) 0.026(5) -0.008(3) 0.004(4) -0.003(3)
O105 0.017(4) 0.023(4) 0.035(5) -0.011(4) -0.004(4) -0.001(3)
O106 0.016(4) 0.026(5) 0.020(4) -0.002(3) -0.007(3) 0.004(3)
S17 0.0287(17) 0.0275(17) 0.0198(16) -0.0077(12) -0.0015(13) 0.0044(13)
O121 0.038(6) 0.027(5) 0.025(5) -0.008(4) 0.010(4) 0.003(4)
O122 0.036(6) 0.150(12) 0.026(6) -0.036(6) -0.018(5) 0.028(7)
O123 0.053(7) 0.028(5) 0.056(7) -0.019(5) 0.023(6) 0.000(5)
S18 0.0268(16) 0.0172(15) 0.0122(14) -0.0021(11) -0.0018(12) -0.0038(12)
O124 0.035(5) 0.021(5) 0.031(5) -0.011(4) 0.007(4) -0.004(4)
O125 0.031(5) 0.029(5) 0.015(4) 0.003(3) -0.012(4) -0.005(4)
O126 0.025(5) 0.023(4) 0.020(4) -0.008(3) -0.003(4) -0.006(3)
S19 0.0179(14) 0.0186(14) 0.0176(14) -0.0067(11) -0.0054(12) 0.0020(11)
O127 0.025(5) 0.037(5) 0.011(4) -0.002(3) -0.008(3) -0.003(4)
O128 0.025(5) 0.023(4) 0.020(4) -0.011(3) -0.002(4) -0.004(4)
O129 0.024(4) 0.019(4) 0.029(5) -0.008(3) -0.011(4) 0.003(3)
S20 0.0247(16) 0.0189(16) 0.0325(18) -0.0035(13) -0.0116(14) 0.0039(12)
O130 0.027(5) 0.032(5) 0.032(5) -0.011(4) -0.016(4) 0.002(4)
O131 0.038(6) 0.030(5) 0.023(5) 0.002(4) -0.004(4) 0.010(4)
O132 0.031(5) 0.031(5) 0.028(5) -0.010(4) -0.002(4) 0.013(4)
C121 0.014(6) 0.020(6) 0.018(6) -0.007(4) -0.002(5) -0.003(5)
C122 0.028(7) 0.013(6) 0.013(6) -0.003(4) -0.005(5) -0.004(5)
C123 0.029(7) 0.018(6) 0.020(6) -0.011(5) -0.008(5) 0.005(5)
C124 0.028(7) 0.025(6) 0.013(6) -0.012(5) -0.006(5) -0.003(5)
C125 0.030(7) 0.016(6) 0.007(5) 0.001(4) -0.002(5) -0.009(5)
C126 0.021(6) 0.020(6) 0.012(6) 0.000(5) -0.005(5) -0.001(5)
C127 0.023(6) 0.015(6) 0.023(6) -0.003(5) -0.011(5) 0.002(5)
C128 0.022(6) 0.016(6) 0.010(6) -0.002(4) -0.004(5) 0.003(5)
C129 0.013(5) 0.017(6) 0.016(6) 0.001(4) -0.008(5) 0.000(4)
C130 0.026(7) 0.022(6) 0.017(6) -0.007(5) -0.006(5) 0.001(5)
C131 0.021(6) 0.011(6) 0.015(6) -0.002(4) -0.002(5) 0.004(5)
C132 0.016(6) 0.017(6) 0.013(6) -0.002(4) -0.004(5) 0.003(5)
C133 0.021(6) 0.012(6) 0.016(6) -0.003(4) -0.013(5) 0.003(4)
C134 0.019(6) 0.015(6) 0.019(6) -0.006(4) -0.004(5) 0.002(5)
C135 0.017(6) 0.014(6) 0.018(6) -0.005(4) -0.001(5) 0.000(5)
C136 0.015(6) 0.015(6) 0.026(6) -0.010(5) -0.006(5) 0.007(4)
C137 0.018(6) 0.012(6) 0.028(7) -0.010(5) -0.001(5) 0.001(5)
C138 0.023(6) 0.014(6) 0.019(6) -0.007(4) -0.002(5) -0.002(5)
C139 0.025(6) 0.014(6) 0.021(6) 0.001(5) -0.010(5) 0.003(5)
C140 0.024(6) 0.012(6) 0.018(6) -0.002(4) -0.004(5) 0.000(5)
C141 0.036(7) 0.010(6) 0.013(6) -0.001(4) -0.001(5) -0.002(5)
C142 0.023(6) 0.017(6) 0.010(5) -0.002(4) -0.003(5) -0.004(5)
C143 0.017(6) 0.019(6) 0.012(6) 0.001(5) 0.004(5) 0.003(5)
C144 0.019(6) 0.030(7) 0.014(6) -0.005(5) -0.002(5) -0.007(5)
C145 0.008(5) 0.023(6) 0.024(7) 0.001(5) -0.001(5) -0.001(5)
C146 0.023(6) 0.012(6) 0.018(6) 0.000(4) 0.004(5) -0.004(5)
C147 0.016(5) 0.012(5) 0.016(5) 0.004(4) 0.005(4) -0.004(4)
C148 0.024(6) 0.021(6) 0.015(6) -0.001(5) 0.003(5) -0.008(5)
O133 0.017(4) 0.031(5) 0.029(5) -0.009(4) 0.001(4) -0.002(4)
O134 0.020(4) 0.024(4) 0.015(4) 0.000(3) 0.003(3) -0.005(3)
O135 0.016(4) 0.024(4) 0.021(4) -0.006(3) -0.005(3) 0.001(3)
O136 0.025(5) 0.020(4) 0.027(5) -0.003(3) -0.011(4) 0.005(4)
S21 0.0207(15) 0.0226(15) 0.0147(14) -0.0066(11) -0.0043(12) 0.0048(12)
O151 0.029(5) 0.020(4) 0.019(4) -0.012(3) 0.001(4) 0.006(4)
O152 0.026(5) 0.034(5) 0.016(4) -0.010(3) -0.001(4) -0.001(4)
O153 0.024(5) 0.039(5) 0.005(4) -0.002(3) 0.003(3) 0.009(4)
S22 0.0346(18) 0.0234(16) 0.0201(16) -0.0047(12) 0.0020(14) -0.0111(13)
O154 0.042(6) 0.035(6) 0.067(8) -0.001(5) 0.012(6) -0.013(5)
O155 0.044(6) 0.048(6) 0.020(5) -0.001(4) -0.009(4) -0.015(5)
O156 0.050(6) 0.026(5) 0.021(5) -0.005(3) -0.001(4) -0.022(4)
S23 0.0245(16) 0.0233(16) 0.0191(15) -0.0012(12) -0.0071(13) -0.0006(13)
O157 0.024(5) 0.066(7) 0.026(5) -0.005(5) -0.003(4) -0.014(5)
O158 0.036(5) 0.027(5) 0.035(5) -0.013(4) -0.010(4) 0.002(4)
O159 0.038(5) 0.020(5) 0.027(5) -0.004(4) -0.014(4) -0.002(4)
S24 0.0232(15) 0.0177(15) 0.0133(14) -0.0052(11) -0.0035(12) 0.0042(12)
O160 0.028(5) 0.017(4) 0.031(5) -0.011(3) -0.005(4) -0.003(4)
O161 0.029(5) 0.030(5) 0.018(5) -0.004(4) 0.001(4) 0.011(4)
O162 0.023(4) 0.016(4) 0.021(4) -0.008(3) -0.001(4) 0.006(3)
C151 0.027(7) 0.016(6) 0.013(6) -0.007(4) -0.003(5) -0.003(5)
C152 0.026(6) 0.015(6) 0.019(6) -0.006(4) -0.007(5) -0.001(5)
C153 0.027(7) 0.017(6) 0.013(6) -0.010(4) -0.005(5) 0.007(5)
C154 0.012(6) 0.022(6) 0.024(6) -0.011(5) 0.000(5) 0.001(5)
C155 0.024(6) 0.015(6) 0.022(6) -0.005(5) 0.001(5) -0.002(5)
C156 0.021(6) 0.017(6) 0.017(6) -0.009(4) 0.000(5) -0.003(5)
C157 0.022(6) 0.020(6) 0.011(6) 0.000(4) 0.000(5) -0.006(5)
C158 0.020(6) 0.019(6) 0.013(6) 0.001(4) -0.006(5) -0.001(5)
C159 0.017(6) 0.017(6) 0.012(6) 0.000(4) -0.008(5) 0.001(5)
C160 0.025(7) 0.026(7) 0.016(6) -0.007(5) -0.002(5) 0.000(5)
C161 0.025(6) 0.024(6) 0.006(5) 0.002(5) -0.001(5) -0.006(5)
C162 0.034(7) 0.017(6) 0.022(6) -0.004(5) -0.012(5) -0.005(5)
C163 0.025(6) 0.010(6) 0.015(6) 0.001(4) -0.007(5) 0.000(5)
C164 0.023(6) 0.014(6) 0.022(6) -0.005(5) -0.004(5) 0.001(5)
C165 0.023(6) 0.010(6) 0.026(6) -0.008(4) -0.007(5) 0.001(5)
C166 0.018(6) 0.025(6) 0.020(6) -0.012(5) -0.006(5) 0.005(5)
C167 0.025(7) 0.020(6) 0.022(7) -0.002(5) -0.004(5) 0.000(5)
C168 0.021(6) 0.027(6) 0.013(6) -0.009(5) -0.009(5) -0.002(5)
C169 0.030(7) 0.019(6) 0.017(6) -0.003(5) -0.007(5) 0.005(5)
C170 0.022(6) 0.018(6) 0.024(6) -0.010(5) -0.003(5) 0.005(5)
C171 0.026(7) 0.015(6) 0.020(6) -0.004(5) 0.002(5) 0.001(5)
C172 0.019(6) 0.015(6) 0.015(6) 0.002(5) 0.001(5) 0.004(5)
C173 0.022(6) 0.011(6) 0.020(6) -0.001(5) 0.007(5) 0.001(5)
C174 0.019(6) 0.019(6) 0.012(6) -0.002(4) -0.001(5) 0.003(5)
C175 0.025(6) 0.016(6) 0.015(6) -0.004(4) -0.006(5) -0.001(5)
C176 0.022(6) 0.015(6) 0.019(6) -0.003(5) 0.003(5) -0.010(5)
C177 0.017(6) 0.013(6) 0.013(6) -0.005(4) 0.003(5) 0.002(4)
C178 0.020(6) 0.023(7) 0.017(6) -0.001(5) 0.003(5) -0.005(5)
O163 0.010(4) 0.031(5) 0.021(4) -0.014(3) -0.003(3) 0.002(3)
O164 0.023(5) 0.021(5) 0.031(5) -0.006(4) 0.000(4) 0.000(4)
O165 0.026(5) 0.021(4) 0.032(5) -0.014(3) -0.008(4) 0.003(4)
O166 0.019(4) 0.023(4) 0.021(4) -0.005(3) -0.008(3) 0.005(3)
O49W 0.029(5) 0.029(5) 0.031(5) -0.007(4) -0.001(4) -0.004(4)
O50W 0.021(5) 0.031(5) 0.024(5) -0.002(4) -0.009(4) 0.003(4)
O51W 0.024(5) 0.027(5) 0.033(5) -0.007(4) 0.000(4) -0.003(4)
O52W 0.025(5) 0.034(5) 0.032(5) -0.008(4) -0.008(4) 0.001(4)
O53W 0.059(6) 0.017(5) 0.027(5) 0.002(4) -0.018(5) 0.002(4)
O54W 0.034(5) 0.031(5) 0.023(5) -0.005(4) -0.001(4) -0.004(4)
O55W 0.023(5) 0.028(5) 0.030(5) -0.004(4) -0.005(4) 0.004(4)
O56W 0.043(6) 0.022(5) 0.027(5) -0.006(4) -0.013(4) -0.001(4)
O57W 0.014(4) 0.026(4) 0.010(4) -0.009(3) 0.005(3) 0.000(3)
O58W 0.021(5) 0.034(5) 0.024(5) -0.007(4) -0.005(4) 0.000(4)
O59W 0.039(6) 0.033(6) 0.052(7) -0.008(5) -0.011(5) 0.008(4)
O60W 0.069(8) 0.031(6) 0.035(6) -0.007(4) -0.007(5) -0.011(5)
O61W 0.033(5) 0.022(5) 0.019(4) -0.005(3) 0.000(4) -0.003(4)
O62W 0.036(5) 0.026(5) 0.041(6) -0.010(4) -0.005(4) 0.006(4)
O63W 0.030(5) 0.027(5) 0.024(5) -0.007(4) -0.006(4) 0.001(4)
O64W 0.039(6) 0.024(5) 0.040(6) -0.006(4) 0.001(5) -0.002(4)
O65W 0.032(5) 0.035(5) 0.024(5) -0.006(4) -0.003(4) 0.003(4)
O66W 0.037(6) 0.042(6) 0.026(5) -0.006(4) -0.007(4) -0.001(4)
O67W 0.085(8) 0.028(5) 0.034(6) -0.004(4) -0.025(5) -0.002(5)
O68W 0.034(6) 0.038(6) 0.042(6) -0.012(4) 0.004(5) -0.007(4)
O69W 0.044(6) 0.031(5) 0.046(6) -0.009(4) -0.010(5) -0.005(4)
O70W 0.037(5) 0.026(5) 0.030(5) -0.003(4) -0.010(4) -0.002(4)
O71W 0.057(7) 0.042(6) 0.044(6) -0.009(5) -0.016(5) 0.006(5)
O72W 0.076(9) 0.060(8) 0.045(7) -0.016(5) 0.002(6) -0.014(6)
O73W 0.052(6) 0.025(5) 0.030(5) -0.009(4) -0.009(5) 0.002(4)
O74W 0.041(6) 0.045(6) 0.051(7) -0.014(5) 0.005(5) -0.006(5)
O75W 0.051(6) 0.033(6) 0.042(6) -0.009(4) -0.012(5) 0.006(5)
O76W 0.058(7) 0.036(6) 0.017(5) -0.003(4) -0.008(4) 0.003(5)
O78W 0.093(10) 0.066(8) 0.093(9) -0.052(6) -0.044(8) 0.033(7)
O77W 0.127(13) 0.047(8) 0.059(8) -0.018(6) 0.039(8) -0.019(8)
O79W 0.025(5) 0.033(5) 0.026(5) -0.001(4) -0.001(4) 0.002(4)
O80W 0.051(7) 0.060(8) 0.063(8) -0.015(6) -0.013(6) 0.005(6)
O81W 0.047(6) 0.028(5) 0.042(6) -0.004(4) -0.010(5) -0.005(4)
O82W 0.054(8) 0.076(9) 0.111(11) 0.019(8) -0.050(7) -0.018(7)
O83W 0.039(7) 0.087(9) 0.043(7) 0.010(6) -0.005(6) 0.014(6)
O84W 0.033(6) 0.057(7) 0.041(6) -0.018(5) -0.006(5) 0.001(5)
O85W 0.027(5) 0.039(6) 0.035(6) -0.005(4) -0.009(4) 0.008(4)
O86W 0.074(9) 0.035(6) 0.073(9) -0.015(6) 0.033(7) 0.000(6)
O87W 0.039(6) 0.032(5) 0.043(6) -0.006(4) -0.019(5) -0.006(4)
O88W 0.043(6) 0.060(7) 0.037(6) -0.011(5) -0.014(5) 0.001(5)
O89W 0.047(6) 0.028(5) 0.025(5) -0.001(4) 0.018(5) -0.005(4)
O90W 0.078(10) 0.081(9) 0.043(7) -0.018(6) 0.006(7) 0.007(7)
O91W 0.064(9) 0.056(8) 0.075(9) -0.012(7) 0.013(7) 0.003(6)
O92W 0.050(7) 0.076(8) 0.066(8) -0.044(6) -0.007(6) 0.006(6)
O93W 0.067(9) 0.161(14) 0.058(9) 0.022(9) -0.033(7) -0.051(9)
O94W 0.054(7) 0.053(7) 0.043(7) 0.003(5) -0.018(5) -0.007(5)
O95W 0.061(8) 0.110(10) 0.051(7) -0.044(6) -0.028(6) 0.050(7)
O96W 0.099(11) 0.058(9) 0.183(15) -0.023(9) -0.094(10) 0.014(8)
O97W 0.061(8) 0.055(7) 0.075(8) -0.012(6) -0.032(6) -0.006(6)
O98W 0.080(11) 0.074(10) 0.099(12) 0.010(8) -0.009(9) 0.008(8)
O99W 0.119(14) 0.123(13) 0.106(13) -0.043(10) -0.032(10) -0.023(11)

loop_
_atom_type_symbol
_atom_type_description
_atom_type_scat_dispersion_real
_atom_type_scat_dispersion_imag
_atom_type_scat_source
C C 0.0033 0.0016 'International Tables Vol C Tables 4.2.6.8 and 6.1.1.4'
H H 0.0000 0.0000 'International Tables Vol C Tables 4.2.6.8 and 6.1.1.4'
O O 0.0106 0.0060 'International Tables Vol C Tables 4.2.6.8 and 6.1.1.4'
S S 0.1246 0.1234 'International Tables Vol C Tables 4.2.6.8 and 6.1.1.4'
Tb Tb -0.1723 4.1537 'International Tables Vol C Tables 4.2.6.8 and 6.1.1.4'

loop_
_geom_angle_atom_site_label_1
_geom_angle_atom_site_label_2
_geom_angle_atom_site_label_3
_geom_angle
_geom_angle_site_symmetry_1
_geom_angle_site_symmetry_3
O34 Tb1 O8 118.0(3) . .
O34 Tb1 O2W 142.8(3) . .
O8 Tb1 O2W 79.7(3) . .
O34 Tb1 O1W 77.4(3) . .
O8 Tb1 O1W 69.2(3) . .
O2W Tb1 O1W 79.9(3) . .
O34 Tb1 O3W 138.3(3) . .
O8 Tb1 O3W 75.4(3) . .
O2W Tb1 O3W 75.5(3) . .
O1W Tb1 O3W 139.7(3) . .
O34 Tb1 O4W 70.1(3) . .
O8 Tb1 O4W 77.3(3) . .
O2W Tb1 O4W 146.8(3) . .
O1W Tb1 O4W 113.2(3) . .
O3W Tb1 O4W 75.7(3) . .
O34 Tb1 O6W 73.7(3) . .
O8 Tb1 O6W 141.0(3) . .
O2W Tb1 O6W 73.2(3) . .
O1W Tb1 O6W 78.8(3) . .
O3W Tb1 O6W 122.3(3) . .
O4W Tb1 O6W 137.7(3) . .
O34 Tb1 O5W 80.3(3) . .
O8 Tb1 O5W 140.8(3) . .
O2W Tb1 O5W 107.0(3) . .
O1W Tb1 O5W 149.5(3) . .
O3W Tb1 O5W 69.4(3) . .
O4W Tb1 O5W 77.7(3) . .
O6W Tb1 O5W 75.2(3) . .
O11 Tb2 O12W 76.5(3) . .
O11 Tb2 O10W 138.7(3) . .
O12W Tb2 O10W 141.1(3) . .
O11 Tb2 O8W 141.2(3) . .
O12W Tb2 O8W 79.5(3) . .
O10W Tb2 O8W 76.2(3) . .
O11 Tb2 O33 118.4(3) . .
O12W Tb2 O33 69.7(3) . .
O10W Tb2 O33 76.4(3) . .
O8W Tb2 O33 80.0(3) . .
O11 Tb2 O9W 78.8(3) . .
O12W Tb2 O9W 148.4(3) . .
O10W Tb2 O9W 69.5(3) . .
O8W Tb2 O9W 109.2(3) . .
O33 Tb2 O9W 140.8(3) . .
O11 Tb2 O11W 68.7(3) . .
O12W Tb2 O11W 109.9(3) . .
O10W Tb2 O11W 79.2(3) . .
O8W Tb2 O11W 149.3(3) . .
O33 Tb2 O11W 76.6(3) . .
O9W Tb2 O11W 78.4(3) . .
O11 Tb2 O7W 75.6(3) . .
O12W Tb2 O7W 80.1(3) . .
O10W Tb2 O7W 118.6(3) . .
O8W Tb2 O7W 70.5(3) . .
O33 Tb2 O7W 141.0(3) . .
O9W Tb2 O7W 74.9(3) . .
O11W Tb2 O7W 138.7(3) . .
O39 Tb3 O16W 141.7(3) . .
O39 Tb3 O1 108.1(3) . 1_565
O16W Tb3 O1 78.5(3) . 1_565
O39 Tb3 O18W 76.8(3) . .
O16W Tb3 O18W 78.3(3) . .
O1 Tb3 O18W 146.1(3) 1_565 .
O39 Tb3 O13W 81.6(3) . .
O16W Tb3 O13W 117.2(3) . .
O1 Tb3 O13W 141.7(3) 1_565 .
O18W Tb3 O13W 71.7(3) . .
O39 Tb3 O14W 76.9(3) . .
O16W Tb3 O14W 137.7(3) . .
O1 Tb3 O14W 70.7(3) 1_565 .
O18W Tb3 O14W 140.8(3) . .
O13W Tb3 O14W 76.0(3) . .
O39 Tb3 O17W 72.4(3) . .
O16W Tb3 O17W 73.3(3) . .
O1 Tb3 O17W 74.7(3) 1_565 .
O18W Tb3 O17W 75.1(3) . .
O13W Tb3 O17W 141.6(3) . .
O14W Tb3 O17W 122.8(3) . .
O39 Tb3 O15W 146.4(3) . .
O16W Tb3 O15W 71.0(3) . .
O1 Tb3 O15W 81.9(3) 1_565 .
O18W Tb3 O15W 113.1(3) . .
O13W Tb3 O15W 72.3(3) . .
O14W Tb3 O15W 76.5(4) . .
O17W Tb3 O15W 140.4(3) . .
O102 Tb4 O19W 76.2(3) . .
O102 Tb4 O23W 139.4(3) . .
O19W Tb4 O23W 141.1(3) . .
O102 Tb4 O68 115.8(3) . .
O19W Tb4 O68 69.2(3) . .
O23W Tb4 O68 78.2(3) . .
O102 Tb4 O22W 69.6(3) . .
O19W Tb4 O22W 113.5(3) . .
O23W Tb4 O22W 77.9(3) . .
O68 Tb4 O22W 77.2(3) . .
O102 Tb4 O21W 141.3(3) . .
O19W Tb4 O21W 79.2(3) . .
O23W Tb4 O21W 75.5(3) . .
O68 Tb4 O21W 81.7(3) . .
O22W Tb4 O21W 148.8(3) . .
O102 Tb4 O24W 79.7(3) . .
O19W Tb4 O24W 147.6(3) . .
O23W Tb4 O24W 69.6(3) . .
O68 Tb4 O24W 142.1(3) . .
O22W Tb4 O24W 76.8(3) . .
O21W Tb4 O24W 108.2(3) . .
O102 Tb4 O20W 75.1(3) . .
O19W Tb4 O20W 78.4(3) . .
O23W Tb4 O20W 119.2(3) . .
O68 Tb4 O20W 141.0(3) . .
O22W Tb4 O20W 137.7(3) . .
O21W Tb4 O20W 71.0(3) . .
O24W Tb4 O20W 74.7(3) . .
O66 Tb5 O93 119.1(3) . .
O66 Tb5 O29W 76.3(3) . .
O93 Tb5 O29W 69.7(3) . .
O66 Tb5 O28W 141.6(3) . .
O93 Tb5 O28W 78.2(3) . .
O29W Tb5 O28W 79.3(3) . .
O66 Tb5 O26W 69.5(3) . .
O93 Tb5 O26W 76.6(3) . .
O29W Tb5 O26W 109.7(3) . .
O28W Tb5 O26W 147.9(3) . .
O66 Tb5 O27W 139.9(3) . .
O93 Tb5 O27W 76.6(3) . .
O29W Tb5 O27W 140.7(3) . .
O28W Tb5 O27W 74.6(3) . .
O26W Tb5 O27W 80.4(3) . .
O66 Tb5 O30W 76.3(4) . .
O93 Tb5 O30W 143.3(4) . .
O29W Tb5 O30W 83.9(4) . .
O28W Tb5 O30W 72.0(4) . .
O26W Tb5 O30W 138.2(4) . .
O27W Tb5 O30W 114.3(4) . .
O66 Tb5 O25W 80.6(3) . .
O93 Tb5 O25W 138.5(3) . .
O29W Tb5 O25W 150.9(3) . .
O28W Tb5 O25W 109.7(3) . .
O26W Tb5 O25W 77.9(4) . .
O27W Tb5 O25W 67.3(3) . .
O30W Tb5 O25W 73.4(4) . .
O34W Tb6 O36W 72.3(4) . .
O34W Tb6 O130 104.0(4) . .
O36W Tb6 O130 78.7(3) . .
O34W Tb6 O32W 80.3(4) . .
O36W Tb6 O32W 139.3(3) . .
O130 Tb6 O32W 138.2(3) . .
O34W Tb6 O94 137.4(4) . .
O36W Tb6 O94 70.3(3) . .
O130 Tb6 O94 88.1(3) . .
O32W Tb6 O94 117.0(3) . .
O34W Tb6 O31W 151.5(4) . .
O36W Tb6 O31W 134.6(3) . .
O130 Tb6 O31W 77.7(3) . .
O32W Tb6 O31W 80.2(4) . .
O94 Tb6 O31W 70.6(3) . .
O34W Tb6 O35W 75.8(4) . .
O36W Tb6 O35W 127.1(3) . .
O130 Tb6 O35W 69.5(3) . .
O32W Tb6 O35W 71.6(3) . .
O94 Tb6 O35W 145.1(3) . .
O31W Tb6 O35W 78.4(3) . .
O34W Tb6 O33W 79.0(4) . .
O36W Tb6 O33W 76.8(3) . .
O130 Tb6 O33W 153.0(3) . .
O32W Tb6 O33W 68.7(3) . .
O94 Tb6 O33W 73.2(3) . .
O31W Tb6 O33W 112.5(3) . .
O35W Tb6 O33W 135.8(3) . .
O162 Tb7 O128 114.1(3) . .
O162 Tb7 O38W 76.1(3) . .
O128 Tb7 O38W 68.9(3) . .
O162 Tb7 O37W 141.5(3) . .
O128 Tb7 O37W 81.3(3) . .
O38W Tb7 O37W 77.6(3) . .
O162 Tb7 O42W 140.5(3) . .
O128 Tb7 O42W 78.5(3) . .
O38W Tb7 O42W 140.0(3) . .
O37W Tb7 O42W 75.1(3) . .
O162 Tb7 O41W 70.4(3) . .
O128 Tb7 O41W 77.8(3) . .
O38W Tb7 O41W 116.4(3) . .
O37W Tb7 O41W 147.7(3) . .
O42W Tb7 O41W 76.8(3) . .
O162 Tb7 O39W 77.5(3) . .
O128 Tb7 O39W 140.2(3) . .
O38W Tb7 O39W 78.3(3) . .
O37W Tb7 O39W 70.0(3) . .
O42W Tb7 O39W 117.8(3) . .
O41W Tb7 O39W 139.0(3) . .
O162 Tb7 O40W 79.6(3) . .
O128 Tb7 O40W 142.9(3) . .
O38W Tb7 O40W 146.9(3) . .
O37W Tb7 O40W 110.0(3) . .
O42W Tb7 O40W 71.1(3) . .
O41W Tb7 O40W 74.9(3) . .
O39W Tb7 O40W 74.8(3) . .
O126 Tb8 O151 117.4(3) . .
O126 Tb8 O46W 145.0(3) . .
O151 Tb8 O46W 79.7(3) . .
O126 Tb8 O47W 77.0(3) . .
O151 Tb8 O47W 68.8(3) . .
O46W Tb8 O47W 82.4(3) . .
O126 Tb8 O45W 69.9(3) . .
O151 Tb8 O45W 78.0(3) . .
O46W Tb8 O45W 145.0(3) . .
O47W Tb8 O45W 113.6(3) . .
O126 Tb8 O44W 137.9(3) . .
O151 Tb8 O44W 76.8(3) . .
O46W Tb8 O44W 73.2(3) . .
O47W Tb8 O44W 140.7(3) . .
O45W Tb8 O44W 75.5(3) . .
O126 Tb8 O48W 74.6(3) . .
O151 Tb8 O48W 139.5(3) . .
O46W Tb8 O48W 73.6(3) . .
O47W Tb8 O48W 77.8(3) . .
O45W Tb8 O48W 138.4(3) . .
O44W Tb8 O48W 122.0(3) . .
O126 Tb8 O43W 79.8(3) . .
O151 Tb8 O43W 142.9(3) . .
O46W Tb8 O43W 105.2(3) . .
O47W Tb8 O43W 147.8(3) . .
O45W Tb8 O43W 78.2(3) . .
O44W Tb8 O43W 70.0(3) . .
O48W Tb8 O43W 74.7(3) . .
O3 S1 O2 111.4(6) . .
O3 S1 O1 112.1(5) . .
O2 S1 O1 111.5(6) . .
O3 S1 C4 106.7(6) . .
O2 S1 C4 108.8(5) . .
O1 S1 C4 106.0(5) . .
S1 O1 Tb3 148.9(5) . 1_545
O6 S2 O4 112.2(7) . .
O6 S2 O5 113.4(7) . .
O4 S2 O5 111.6(5) . .
O6 S2 C11 106.2(6) . .
O4 S2 C11 107.2(5) . .
O5 S2 C11 105.6(6) . .
O7 S3 O9 113.3(5) . .
O7 S3 O8 110.4(5) . .
O9 S3 O8 111.9(5) . .
O7 S3 C18 106.7(5) . .
O9 S3 C18 108.1(5) . .
O8 S3 C18 106.0(5) . .
S3 O8 Tb1 150.3(5) . .
O12 S4 O11 111.3(5) . .
O12 S4 O10 113.6(5) . .
O11 S4 O10 110.7(5) . .
O12 S4 C25 106.6(5) . .
O11 S4 C25 105.9(5) . .
O10 S4 C25 108.2(5) . .
S4 O11 Tb2 155.6(5) . .
C2 C1 O13 118.3(10) . .
C2 C1 C6 123.0(11) . .
O13 C1 C6 118.7(10) . .
C1 C2 C3 118.7(11) . .
C1 C2 C28 122.9(10) . .
C3 C2 C28 118.3(10) . .
C4 C3 C2 120.4(11) . .
C4 C3 H3 119.8 . .
C2 C3 H3 119.8 . .
C3 C4 C5 119.7(11) . .
C3 C4 S1 120.5(9) . .
C5 C4 S1 119.6(9) . .
C6 C5 C4 120.8(11) . .
C6 C5 H5 119.6 . .
C4 C5 H5 119.6 . .
C5 C6 C1 117.4(10) . .
C5 C6 C7 120.1(10) . .
C1 C6 C7 122.5(10) . .
C6 C7 C9 111.0(10) . .
C6 C7 H7A 109.4 . .
C9 C7 H7A 109.4 . .
C6 C7 H7B 109.4 . .
C9 C7 H7B 109.4 . .
H7A C7 H7B 108.0 . .
O14 C8 C9 118.0(11) . .
O14 C8 C13 120.3(10) . .
C9 C8 C13 121.6(11) . .
C10 C9 C8 118.4(11) . .
C10 C9 C7 121.3(10) . .
C8 C9 C7 120.2(10) . .
C9 C10 C11 120.7(11) . .
C9 C10 H10 119.7 . .
C11 C10 H10 119.7 . .
C12 C11 C10 120.2(11) . .
C12 C11 S2 119.1(9) . .
C10 C11 S2 120.7(9) . .
C11 C12 C13 121.1(11) . .
C11 C12 H12 119.5 . .
C13 C12 H12 119.5 . .
C12 C13 C8 117.8(10) . .
C12 C13 C14 121.2(10) . .
C8 C13 C14 121.0(10) . .
C16 C14 C13 112.3(9) . .
C16 C14 H14A 109.1 . .
C13 C14 H14A 109.1 . .
C16 C14 H14B 109.1 . .
C13 C14 H14B 109.1 . .
H14A C14 H14B 107.9 . .
O15 C15 C16 118.0(10) . .
O15 C15 C20 119.8(10) . .
C16 C15 C20 122.2(11) . .
C17 C16 C15 118.3(11) . .
C17 C16 C14 120.9(10) . .
C15 C16 C14 120.7(11) . .
C16 C17 C18 120.5(11) . .
C16 C17 H17 119.8 . .
C18 C17 H17 119.8 . .
C19 C18 C17 120.5(11) . .
C19 C18 S3 120.4(9) . .
C17 C18 S3 119.1(9) . .
C18 C19 C20 121.8(11) . .
C18 C19 H19 119.1 . .
C20 C19 H19 119.1 . .
C19 C20 C15 116.7(11) . .
C19 C20 C21 120.1(10) . .
C15 C20 C21 123.2(11) . .
C20 C21 C23 110.7(9) . .
C20 C21 H21A 109.5 . .
C23 C21 H21A 109.5 . .
C20 C21 H21B 109.5 . .
C23 C21 H21B 109.5 . .
H21A C21 H21B 108.1 . .
O16 C22 C23 118.9(10) . .
O16 C22 C27 118.1(11) . .
C23 C22 C27 122.9(11) . .
C24 C23 C22 118.3(10) . .
C24 C23 C21 120.7(11) . .
C22 C23 C21 121.0(10) . .
C23 C24 C25 120.6(11) . .
C23 C24 H24 119.7 . .
C25 C24 H24 119.7 . .
C26 C25 C24 120.3(11) . .
C26 C25 S4 118.5(9) . .
C24 C25 S4 121.2(9) . .
C27 C26 C25 120.0(11) . .
C27 C26 H26 120.0 . .
C25 C26 H26 120.0 . .
C22 C27 C26 117.7(11) . .
C22 C27 C28 123.0(11) . .
C26 C27 C28 119.2(10) . .
C2 C28 C27 112.5(9) . .
C2 C28 H28A 109.1 . .
C27 C28 H28A 109.1 . .
C2 C28 H28B 109.1 . .
C27 C28 H28B 109.1 . .
H28A C28 H28B 107.8 . .
O31 S5 O32 112.7(5) . .
O31 S5 O33 111.4(5) . .
O32 S5 O33 111.5(5) . .
O31 S5 C34 107.8(5) . .
O32 S5 C34 107.0(5) . .
O33 S5 C34 106.1(5) . .
S5 O33 Tb2 145.6(5) . .
O36 S6 O35 113.3(5) . .
O36 S6 O34 111.0(5) . .
O35 S6 O34 111.3(5) . .
O36 S6 C41 107.6(5) . .
O35 S6 C41 107.7(5) . .
O34 S6 C41 105.5(5) . .
S6 O34 Tb1 152.5(5) . .
O39 S7 O38 113.2(5) . .
O39 S7 O37 111.1(5) . .
O38 S7 O37 111.8(5) . .
O39 S7 C48 105.5(5) . .
O38 S7 C48 107.1(5) . .
O37 S7 C48 107.8(5) . .
S7 O39 Tb3 149.2(6) . .
O42 S8 O40 112.4(5) . .
O42 S8 O41 112.9(6) . .
O40 S8 O41 112.2(7) . .
O42 S8 C55 106.7(6) . .
O40 S8 C55 104.8(6) . .
O41 S8 C55 107.2(6) . .
C36 C31 O43 120.0(10) . .
C36 C31 C32 122.6(11) . .
O43 C31 C32 117.3(10) . .
C33 C32 C31 118.2(10) . .
C33 C32 C58 119.0(10) . .
C31 C32 C58 122.7(10) . .
C32 C33 C34 119.9(11) . .
C32 C33 H33 120.0 . .
C34 C33 H33 120.0 . .
C35 C34 C33 119.9(11) . .
C35 C34 S5 120.9(9) . .
C33 C34 S5 119.2(9) . .
C36 C35 C34 121.3(11) . .
C36 C35 H35 119.4 . .
C34 C35 H35 119.4 . .
C35 C36 C31 118.0(11) . .
C35 C36 C37 120.3(10) . .
C31 C36 C37 121.8(10) . .
C36 C37 C39 112.3(10) . .
C36 C37 H37A 109.1 . .
C39 C37 H37A 109.1 . .
C36 C37 H37B 109.1 . .
C39 C37 H37B 109.1 . .
H37A C37 H37B 107.9 . .
C43 C38 O44 118.5(10) . .
C43 C38 C39 123.2(11) . .
O44 C38 C39 118.3(10) . .
C40 C39 C38 116.9(10) . .
C40 C39 C37 120.4(9) . .
C38 C39 C37 122.7(10) . .
C41 C40 C39 120.6(10) . .
C41 C40 H40 119.7 . .
C39 C40 H40 119.7 . .
C40 C41 C42 120.5(11) . .
C40 C41 S6 120.6(8) . .
C42 C41 S6 118.6(9) . .
C43 C42 C41 120.3(11) . .
C43 C42 H42 119.9 . .
C41 C42 H42 119.9 . .
C42 C43 C38 118.4(10) . .
C42 C43 C44 119.7(10) . .
C38 C43 C44 121.8(10) . .
C46 C44 C43 112.4(10) . .
C46 C44 H44A 109.1 . .
C43 C44 H44A 109.1 . .
C46 C44 H44B 109.1 . .
C43 C44 H44B 109.1 . .
H44A C44 H44B 107.9 . .
C50 C45 O45 118.1(10) . .
C50 C45 C46 122.4(11) . .
O45 C45 C46 119.4(11) . .
C47 C46 C45 119.2(12) . .
C47 C46 C44 118.7(11) . .
C45 C46 C44 122.1(11) . .
C46 C47 C48 120.0(11) . .
C46 C47 H47 120.0 . .
C48 C47 H47 120.0 . .
C47 C48 C49 120.5(12) . .
C47 C48 S7 119.9(9) . .
C49 C48 S7 119.2(9) . .
C50 C49 C48 120.2(11) . .
C50 C49 H49 119.9 . .
C48 C49 H49 119.9 . .
C45 C50 C49 117.7(10) . .
C45 C50 C51 123.3(11) . .
C49 C50 C51 118.9(11) . .
C50 C51 C53 114.2(9) . .
C50 C51 H51A 108.7 . .
C53 C51 H51A 108.7 . .
C50 C51 H51B 108.7 . .
C53 C51 H51B 108.7 . .
H51A C51 H51B 107.6 . .
O46 C52 C57 119.0(11) . .
O46 C52 C53 118.8(11) . .
C57 C52 C53 122.1(11) . .
C52 C53 C54 118.4(11) . .
C52 C53 C51 121.4(11) . .
C54 C53 C51 120.2(11) . .
C55 C54 C53 120.0(12) . .
C55 C54 H54 120.0 . .
C53 C54 H54 120.0 . .
C54 C55 C56 121.9(12) . .
C54 C55 S8 121.4(10) . .
C56 C55 S8 116.7(9) . .
C57 C56 C55 119.0(11) . .
C57 C56 H56 120.5 . .
C55 C56 H56 120.5 . .
C56 C57 C52 118.6(11) . .
C56 C57 C58 119.5(10) . .
C52 C57 C58 122.0(11) . .
C57 C58 C32 112.7(10) . .
C57 C58 H58A 109.1 . .
C32 C58 H58A 109.1 . .
C57 C58 H58B 109.1 . .
C32 C58 H58B 109.1 . .
H58A C58 H58B 107.8 . .
O63 S9 O61 111.8(6) . .
O63 S9 O62 110.7(6) . .
O61 S9 O62 113.1(6) . .
O63 S9 C64 107.8(5) . .
O61 S9 C64 108.0(6) . .
O62 S9 C64 105.2(5) . .
O66 S10 O64 111.9(6) . .
O66 S10 O65 111.4(5) . .
O64 S10 O65 112.2(6) . .
O66 S10 C71 107.2(5) . .
O64 S10 C71 106.6(5) . .
O65 S10 C71 107.1(5) . .
S10 O66 Tb5 161.7(6) . .
O67 S11 O69 113.3(6) . .
O67 S11 O68 110.7(5) . .
O69 S11 O68 110.1(5) . .
O67 S11 C78 108.4(5) . .
O69 S11 C78 108.5(5) . .
O68 S11 C78 105.5(5) . .
S11 O68 Tb4 145.5(5) . .
O71 S12 O72 112.7(5) . .
O71 S12 O70 113.6(6) . .
O72 S12 O70 110.6(6) . .
O71 S12 C85 107.0(6) . .
O72 S12 C85 106.3(6) . .
O70 S12 C85 106.2(6) . .
O73 C61 C62 118.9(10) . .
O73 C61 C66 119.1(11) . .
C62 C61 C66 121.9(11) . .
C61 C62 C63 117.5(11) . .
C61 C62 C88 123.3(11) . .
C63 C62 C88 119.1(11) . .
C64 C63 C62 121.0(11) . .
C64 C63 H63 119.5 . .
C62 C63 H63 119.5 . .
C63 C64 C65 120.2(11) . .
C63 C64 S9 118.6(9) . .
C65 C64 S9 121.0(9) . .
C66 C65 C64 120.2(11) . .
C66 C65 H65 119.9 . .
C64 C65 H65 119.9 . .
C65 C66 C61 119.2(11) . .
C65 C66 C67 119.1(10) . .
C61 C66 C67 121.7(11) . .
C69 C67 C66 112.9(9) . .
C69 C67 H67A 109.0 . .
C66 C67 H67A 109.0 . .
C69 C67 H67B 109.0 . .
C66 C67 H67B 109.0 . .
H67A C67 H67B 107.8 . .
C69 C68 O74 118.5(10) . .
C69 C68 C73 123.3(10) . .
O74 C68 C73 118.1(10) . .
C68 C69 C70 118.2(10) . .
C68 C69 C67 122.6(10) . .
C70 C69 C67 119.2(10) . .
C71 C70 C69 120.1(11) . .
C71 C70 H70 120.0 . .
C69 C70 H70 120.0 . .
C70 C71 C72 120.8(10) . .
C70 C71 S10 118.8(9) . .
C72 C71 S10 120.3(8) . .
C73 C72 C71 120.6(10) . .
C73 C72 H72 119.7 . .
C71 C72 H72 119.7 . .
C72 C73 C68 116.9(10) . .
C72 C73 C74 121.0(10) . .
C68 C73 C74 122.1(10) . .
C76 C74 C73 112.9(10) . .
C76 C74 H74A 109.0 . .
C73 C74 H74A 109.0 . .
C76 C74 H74B 109.0 . .
C73 C74 H74B 109.0 . .
H74A C74 H74B 107.8 . .
O75 C75 C76 119.8(10) . .
O75 C75 C80 117.3(10) . .
C76 C75 C80 122.8(11) . .
C77 C76 C75 116.4(11) . .
C77 C76 C74 121.8(10) . .
C75 C76 C74 121.9(11) . .
C76 C77 C78 122.9(11) . .
C76 C77 H77 118.5 . .
C78 C77 H77 118.5 . .
C79 C78 C77 119.1(11) . .
C79 C78 S11 120.1(9) . .
C77 C78 S11 120.8(9) . .
C78 C79 C80 121.5(11) . .
C78 C79 H79 119.3 . .
C80 C79 H79 119.3 . .
C79 C80 C75 117.3(10) . .
C79 C80 C81 121.3(10) . .
C75 C80 C81 121.4(11) . .
C83 C81 C80 112.2(10) . .
C83 C81 H81A 109.2 . .
C80 C81 H81A 109.2 . .
C83 C81 H81B 109.2 . .
C80 C81 H81B 109.2 . .
H81A C81 H81B 107.9 . .
O76 C82 C87 118.4(10) . .
O76 C82 C83 119.5(10) . .
C87 C82 C83 122.1(11) . .
C84 C83 C82 119.0(11) . .
C84 C83 C81 120.2(10) . .
C82 C83 C81 120.7(10) . .
C83 C84 C85 119.6(12) . .
C83 C84 H84 120.2 . .
C85 C84 H84 120.2 . .
C86 C85 C84 119.6(12) . .
C86 C85 S12 121.8(10) . .
C84 C85 S12 118.6(10) . .
C87 C86 C85 121.9(12) . .
C87 C86 H86 119.0 . .
C85 C86 H86 119.0 . .
C86 C87 C82 117.7(11) . .
C86 C87 C88 120.9(11) . .
C82 C87 C88 121.3(11) . .
C87 C88 C62 115.0(10) . .
C87 C88 H88A 108.5 . .
C62 C88 H88A 108.5 . .
C87 C88 H88B 108.5 . .
C62 C88 H88B 108.5 . .
H88A C88 H88B 107.5 . .
O92 S13 O91 112.3(6) . .
O92 S13 O93 111.7(6) . .
O91 S13 O93 110.0(5) . .
O92 S13 C94 108.7(6) . .
O91 S13 C94 107.8(5) . .
O93 S13 C94 106.1(5) . .
S13 O93 Tb5 150.9(5) . .
O95 S14 O96 113.8(5) . .
O95 S14 O94 109.9(5) . .
O96 S14 O94 111.9(5) . .
O95 S14 C101 107.8(5) . .
O96 S14 C101 106.5(5) . .
O94 S14 C101 106.6(5) . .
S14 O94 Tb6 148.3(5) . .
O98 S15 O97 111.4(5) . .
O98 S15 O99 111.7(5) . .
O97 S15 O99 111.9(5) . .
O98 S15 C108 106.7(5) . .
O97 S15 C108 107.0(5) . .
O99 S15 C108 107.9(5) . .
O101 S16 O100 114.0(5) . .
O101 S16 O102 111.0(5) . .
O100 S16 O102 111.3(5) . .
O101 S16 C115 106.6(5) . .
O100 S16 C115 108.2(5) . .
O102 S16 C115 105.3(5) . .
S16 O102 Tb4 150.5(5) . .
O103 C91 C92 118.6(10) . .
O103 C91 C96 119.8(10) . .
C92 C91 C96 121.6(11) . .
C91 C92 C93 118.7(11) . .
C91 C92 C118 122.6(11) . .
C93 C92 C118 118.6(11) . .
C94 C93 C92 119.7(11) . .
C94 C93 H93 120.2 . .
C92 C93 H93 120.2 . .
C93 C94 C95 121.2(11) . .
C93 C94 S13 120.0(9) . .
C95 C94 S13 118.8(9) . .
C96 C95 C94 120.2(11) . .
C96 C95 H95 119.9 . .
C94 C95 H95 119.9 . .
C95 C96 C91 118.6(11) . .
C95 C96 C97 119.8(10) . .
C91 C96 C97 121.6(10) . .
C99 C97 C96 112.9(9) . .
C99 C97 H97A 109.0 . .
C96 C97 H97A 109.0 . .
C99 C97 H97B 109.0 . .
C96 C97 H97B 109.0 . .
H97A C97 H97B 107.8 . .
O104 C98 C99 119.1(10) . .
O104 C98 C103 118.9(10) . .
C99 C98 C103 121.9(10) . .
C98 C99 C100 118.6(10) . .
C98 C99 C97 121.5(10) . .
C100 C99 C97 119.9(10) . .
C101 C100 C99 119.4(11) . .
C101 C100 H100 120.3 . .
C99 C100 H100 120.3 . .
C102 C101 C100 120.5(10) . .
C102 C101 S14 121.2(9) . .
C100 C101 S14 118.3(9) . .
C101 C102 C103 122.1(10) . .
C101 C102 H102 119.0 . .
C103 C102 H102 119.0 . .
C102 C103 C98 117.5(11) . .
C102 C103 C104 121.7(10) . .
C98 C103 C104 120.8(10) . .
C103 C104 C106 113.3(10) . .
C103 C104 H10A 108.9 . .
C106 C104 H10A 108.9 . .
C103 C104 H10B 108.9 . .
C106 C104 H10B 108.9 . .
H10A C104 H10B 107.7 . .
C110 C105 O105 118.4(10) . .
C110 C105 C106 123.4(11) . .
O105 C105 C106 118.2(11) . .
C107 C106 C105 117.8(11) . .
C107 C106 C104 118.0(10) . .
C105 C106 C104 124.1(10) . .
C106 C107 C108 120.4(10) . .
C106 C107 H107 119.8 . .
C108 C107 H107 119.8 . .
C109 C108 C107 120.7(10) . .
C109 C108 S15 119.2(9) . .
C107 C108 S15 120.0(8) . .
C108 C109 C110 119.5(11) . .
C108 C109 H109 120.2 . .
C110 C109 H109 120.2 . .
C105 C110 C109 118.1(10) . .
C105 C110 C111 124.7(10) . .
C109 C110 C111 117.1(10) . .
C113 C111 C110 111.6(10) . .
C113 C111 H11A 109.3 . .
C110 C111 H11A 109.3 . .
C113 C111 H11B 109.3 . .
C110 C111 H11B 109.3 . .
H11A C111 H11B 108.0 . .
C113 C112 O106 117.5(11) . .
C113 C112 C117 123.5(11) . .
O106 C112 C117 119.0(10) . .
C112 C113 C114 117.0(11) . .
C112 C113 C111 123.6(11) . .
C114 C113 C111 119.4(10) . .
C115 C114 C113 120.7(11) . .
C115 C114 H114 119.6 . .
C113 C114 H114 119.6 . .
C114 C115 C116 120.8(11) . .
C114 C115 S16 118.1(8) . .
C116 C115 S16 120.9(9) . .
C117 C116 C115 120.5(11) . .
C117 C116 H116 119.7 . .
C115 C116 H116 119.7 . .
C116 C117 C112 117.4(11) . .
C116 C117 C118 121.0(11) . .
C112 C117 C118 121.5(11) . .
C92 C118 C117 111.1(9) . .
C92 C118 H11C 109.4 . .
C117 C118 H11C 109.4 . .
C92 C118 H11D 109.4 . .
C117 C118 H11D 109.4 . .
H11C C118 H11D 108.0 . .
O123 S17 O121 111.3(6) . .
O123 S17 O122 113.6(8) . .
O121 S17 O122 111.0(7) . .
O123 S17 C124 106.8(6) . .
O121 S17 C124 106.8(6) . .
O122 S17 C124 106.9(6) . .
O125 S18 O124 114.1(5) . .
O125 S18 O126 111.0(5) . .
O124 S18 O126 110.9(5) . .
O125 S18 C131 107.7(5) . .
O124 S18 C131 107.3(5) . .
O126 S18 C131 105.4(5) . .
S18 O126 Tb8 151.1(5) . .
O127 S19 O129 112.9(5) . .
O127 S19 O128 111.2(5) . .
O129 S19 O128 111.0(5) . .
O127 S19 C138 107.7(5) . .
O129 S19 C138 107.9(5) . .
O128 S19 C138 105.7(5) . .
S19 O128 Tb7 147.1(5) . .
O132 S20 O131 113.9(6) . .
O132 S20 O130 113.5(6) . .
O131 S20 O130 109.5(6) . .
O132 S20 C145 108.1(6) . .
O131 S20 C145 105.1(6) . .
O130 S20 C145 106.1(6) . .
S20 O130 Tb6 149.9(6) . .
C126 C121 C122 125.0(11) . .
C126 C121 O133 116.9(11) . .
C122 C121 O133 118.1(10) . .
C121 C122 C123 115.4(10) . .
C121 C122 C148 125.8(11) . .
C123 C122 C148 118.8(11) . .
C124 C123 C122 121.0(11) . .
C124 C123 H123 119.5 . .
C122 C123 H123 119.5 . .
C123 C124 C125 120.5(11) . .
C123 C124 S17 118.8(10) . .
C125 C124 S17 120.6(9) . .
C126 C125 C124 120.9(10) . .
C126 C125 H125 119.5 . .
C124 C125 H125 119.5 . .
C121 C126 C125 117.2(11) . .
C121 C126 C127 123.3(11) . .
C125 C126 C127 119.5(10) . .
C126 C127 C129 111.5(9) . .
C126 C127 H12A 109.3 . .
C129 C127 H12A 109.3 . .
C126 C127 H12B 109.3 . .
C129 C127 H12B 109.3 . .
H12A C127 H12B 108.0 . .
C129 C128 O134 119.0(10) . .
C129 C128 C133 123.2(10) . .
O134 C128 C133 117.7(10) . .
C128 C129 C130 118.3(10) . .
C128 C129 C127 122.0(10) . .
C130 C129 C127 119.7(10) . .
C129 C130 C131 119.5(11) . .
C129 C130 H130 120.3 . .
C131 C130 H130 120.3 . .
C132 C131 C130 120.5(10) . .
C132 C131 S18 121.0(8) . .
C130 C131 S18 118.5(9) . .
C133 C132 C131 120.8(10) . .
C133 C132 H132 119.6 . .
C131 C132 H132 119.6 . .
C132 C133 C128 117.6(10) . .
C132 C133 C134 119.9(10) . .
C128 C133 C134 122.4(10) . .
C133 C134 C136 112.1(9) . .
C133 C134 H13A 109.2 . .
C136 C134 H13A 109.2 . .
C133 C134 H13B 109.2 . .
C136 C134 H13B 109.2 . .
H13A C134 H13B 107.9 . .
C140 C135 O135 117.9(10) . .
C140 C135 C136 121.8(11) . .
O135 C135 C136 120.3(10) . .
C137 C136 C135 118.7(11) . .
C137 C136 C134 120.0(10) . .
C135 C136 C134 121.4(10) . .
C136 C137 C138 120.8(11) . .
C136 C137 H137 119.6 . .
C138 C137 H137 119.6 . .
C137 C138 C139 119.1(11) . .
C137 C138 S19 121.9(9) . .
C139 C138 S19 119.0(9) . .
C140 C139 C138 121.2(11) . .
C140 C139 H139 119.4 . .
C138 C139 H139 119.4 . .
C139 C140 C135 118.4(10) . .
C139 C140 C141 119.9(10) . .
C135 C140 C141 121.7(11) . .
C143 C141 C140 111.0(10) . .
C143 C141 H14C 109.4 . .
C140 C141 H14C 109.4 . .
C143 C141 H14D 109.4 . .
C140 C141 H14D 109.4 . .
H14C C141 H14D 108.0 . .
O136 C142 C143 121.2(11) . .
O136 C142 C147 117.4(10) . .
C143 C142 C147 121.4(11) . .
C144 C143 C142 119.2(11) . .
C144 C143 C141 118.9(11) . .
C142 C143 C141 121.9(11) . .
C143 C144 C145 120.2(11) . .
C143 C144 H144 119.9 . .
C145 C144 H144 119.9 . .
C144 C145 C146 120.5(11) . .
C144 C145 S20 117.8(9) . .
C146 C145 S20 121.3(9) . .
C147 C146 C145 120.3(11) . .
C147 C146 H146 119.8 . .
C145 C146 H146 119.8 . .
C146 C147 C142 118.2(11) . .
C146 C147 C148 120.4(11) . .
C142 C147 C148 121.3(11) . .
C122 C148 C147 114.2(9) . .
C122 C148 H14E 108.7 . .
C147 C148 H14E 108.7 . .
C122 C148 H14F 108.7 . .
C147 C148 H14F 108.7 . .
H14E C148 H14F 107.6 . .
O153 S21 O152 114.0(5) . .
O153 S21 O151 111.0(5) . .
O152 S21 O151 110.8(5) . .
O153 S21 C154 107.7(5) . .
O152 S21 C154 107.3(5) . .
O151 S21 C154 105.5(5) . .
S21 O151 Tb8 147.4(5) . .
O154 S22 O156 111.2(7) . .
O154 S22 O155 113.5(7) . .
O156 S22 O155 114.1(6) . .
O154 S22 C161 105.2(6) . .
O156 S22 C161 105.6(5) . .
O155 S22 C161 106.3(6) . .
O158 S23 O157 112.4(6) . .
O158 S23 O159 111.0(5) . .
O157 S23 O159 112.0(6) . .
O158 S23 C168 106.8(6) . .
O157 S23 C168 107.2(5) . .
O159 S23 C168 107.0(5) . .
O161 S24 O160 114.7(5) . .
O161 S24 O162 110.5(5) . .
O160 S24 O162 110.6(5) . .
O161 S24 C175 106.6(6) . .
O160 S24 C175 107.8(5) . .
O162 S24 C175 106.2(5) . .
S24 O162 Tb7 147.8(5) . .
O163 C151 C152 118.1(10) . .
O163 C151 C156 118.8(10) . .
C152 C151 C156 123.0(12) . .
C151 C152 C153 117.9(11) . .
C151 C152 C178 123.6(11) . .
C153 C152 C178 118.4(11) . .
C154 C153 C152 120.3(11) . .
C154 C153 H153 119.8 . .
C152 C153 H153 119.8 . .
C153 C154 C155 121.2(11) . .
C153 C154 S21 120.0(9) . .
C155 C154 S21 118.7(9) . .
C156 C155 C154 120.3(11) . .
C156 C155 H155 119.9 . .
C154 C155 H155 119.9 . .
C155 C156 C151 117.2(11) . .
C155 C156 C157 121.2(10) . .
C151 C156 C157 121.6(11) . .
C159 C157 C156 113.0(9) . .
C159 C157 H15A 109.0 . .
C156 C157 H15A 109.0 . .
C159 C157 H15B 109.0 . .
C156 C157 H15B 109.0 . .
H15A C157 H15B 107.8 . .
O164 C158 C163 119.6(11) . .
O164 C158 C159 118.6(10) . .
C163 C158 C159 121.7(10) . .
C160 C159 C158 118.5(10) . .
C160 C159 C157 121.0(11) . .
C158 C159 C157 120.4(10) . .
C159 C160 C161 120.2(11) . .
C159 C160 H160 119.9 . .
C161 C160 H160 119.9 . .
C162 C161 C160 120.8(11) . .
C162 C161 S22 120.9(9) . .
C160 C161 S22 118.2(9) . .
C161 C162 C163 120.3(11) . .
C161 C162 H162 119.8 . .
C163 C162 H162 119.8 . .
C158 C163 C162 118.2(11) . .
C158 C163 C164 121.5(10) . .
C162 C163 C164 120.3(10) . .
C163 C164 C166 112.3(10) . .
C163 C164 H16A 109.1 . .
C166 C164 H16A 109.1 . .
C163 C164 H16B 109.1 . .
C166 C164 H16B 109.1 . .
H16A C164 H16B 107.9 . .
O165 C165 C166 118.4(10) . .
O165 C165 C170 118.5(10) . .
C166 C165 C170 123.1(11) . .
C165 C166 C167 118.3(11) . .
C165 C166 C164 122.7(10) . .
C167 C166 C164 118.9(11) . .
C166 C167 C168 119.6(11) . .
C166 C167 H167 120.2 . .
C168 C167 H167 120.2 . .
C169 C168 C167 121.3(11) . .
C169 C168 S23 120.0(9) . .
C167 C168 S23 118.6(9) . .
C168 C169 C170 119.9(11) . .
C168 C169 H169 120.1 . .
C170 C169 H169 120.1 . .
C165 C170 C169 117.8(11) . .
C165 C170 C171 123.4(11) . .
C169 C170 C171 118.8(11) . .
C170 C171 C173 113.9(10) . .
C170 C171 H17A 108.8 . .
C173 C171 H17A 108.8 . .
C170 C171 H17B 108.8 . .
C173 C171 H17B 108.8 . .
H17A C171 H17B 107.7 . .
C173 C172 O166 117.7(11) . .
C173 C172 C177 123.1(11) . .
O166 C172 C177 119.1(10) . .
C172 C173 C174 118.4(11) . .
C172 C173 C171 123.4(11) . .
C174 C173 C171 118.2(11) . .
C175 C174 C173 119.4(11) . .
C175 C174 H174 120.3 . .
C173 C174 H174 120.3 . .
C174 C175 C176 120.1(11) . .
C174 C175 S24 118.2(9) . .
C176 C175 S24 121.6(9) . .
C177 C176 C175 121.2(11) . .
C177 C176 H176 119.4 . .
C175 C176 H176 119.4 . .
C176 C177 C172 117.6(11) . .
C176 C177 C178 120.3(11) . .
C172 C177 C178 122.0(11) . .
C152 C178 C177 111.2(9) . .
C152 C178 H17C 109.4 . .
C177 C178 H17C 109.4 . .
C152 C178 H17D 109.4 . .
C177 C178 H17D 109.4 . .
H17C C178 H17D 108.0 . .

loop_
_geom_bond_atom_site_label_1
_geom_bond_atom_site_label_2
_geom_bond_distance
_geom_bond_site_symmetry_2
Tb1 O34 2.338(7) .
Tb1 O8 2.353(8) .
Tb1 O2W 2.354(9) .
Tb1 O1W 2.387(8) .
Tb1 O3W 2.393(8) .
Tb1 O4W 2.402(8) .
Tb1 O6W 2.411(8) .
Tb1 O5W 2.411(7) .
Tb2 O11 2.334(8) .
Tb2 O12W 2.353(8) .
Tb2 O10W 2.369(8) .
Tb2 O8W 2.380(8) .
Tb2 O33 2.396(8) .
Tb2 O9W 2.401(7) .
Tb2 O11W 2.411(8) .
Tb2 O7W 2.454(8) .
Tb3 O39 2.355(9) .
Tb3 O16W 2.359(10) .
Tb3 O1 2.378(7) 1_565
Tb3 O18W 2.380(9) .
Tb3 O13W 2.397(10) .
Tb3 O14W 2.402(9) .
Tb3 O17W 2.403(9) .
Tb3 O15W 2.406(10) .
Tb4 O102 2.346(8) .
Tb4 O19W 2.351(8) .
Tb4 O23W 2.375(9) .
Tb4 O68 2.378(8) .
Tb4 O22W 2.391(8) .
Tb4 O21W 2.402(9) .
Tb4 O24W 2.429(7) .
Tb4 O20W 2.473(8) .
Tb5 O66 2.325(7) .
Tb5 O93 2.359(8) .
Tb5 O29W 2.370(8) .
Tb5 O28W 2.374(9) .
Tb5 O26W 2.387(9) .
Tb5 O27W 2.396(8) .
Tb5 O30W 2.403(11) .
Tb5 O25W 2.403(9) .
Tb6 O34W 2.359(10) .
Tb6 O36W 2.368(8) .
Tb6 O130 2.371(8) .
Tb6 O32W 2.379(9) .
Tb6 O94 2.393(9) .
Tb6 O31W 2.394(10) .
Tb6 O35W 2.414(9) .
Tb6 O33W 2.425(9) .
Tb7 O162 2.325(8) .
Tb7 O128 2.353(8) .
Tb7 O38W 2.381(8) .
Tb7 O37W 2.389(8) .
Tb7 O42W 2.393(8) .
Tb7 O41W 2.413(7) .
Tb7 O39W 2.420(8) .
Tb7 O40W 2.464(8) .
Tb8 O126 2.344(8) .
Tb8 O151 2.353(8) .
Tb8 O46W 2.368(8) .
Tb8 O47W 2.382(8) .
Tb8 O45W 2.397(8) .
Tb8 O44W 2.399(7) .
Tb8 O48W 2.417(9) .
Tb8 O43W 2.434(7) .
S1 O3 1.439(10) .
S1 O2 1.447(10) .
S1 O1 1.465(8) .
S1 C4 1.747(11) .
O1 Tb3 2.378(7) 1_545
S2 O6 1.406(11) .
S2 O4 1.454(8) .
S2 O5 1.469(10) .
S2 C11 1.773(12) .
S3 O7 1.452(9) .
S3 O9 1.453(9) .
S3 O8 1.459(8) .
S3 C18 1.762(12) .
S4 O12 1.447(9) .
S4 O11 1.462(8) .
S4 O10 1.468(8) .
S4 C25 1.746(12) .
C1 C2 1.369(16) .
C1 O13 1.392(14) .
C1 C6 1.415(16) .
C2 C3 1.405(16) .
C2 C28 1.506(15) .
C3 C4 1.390(16) .
C3 H3 0.9500 .
C4 C5 1.413(16) .
C5 C6 1.389(15) .
C5 H5 0.9500 .
C6 C7 1.525(16) .
C7 C9 1.534(16) .
C7 H7A 0.9900 .
C7 H7B 0.9900 .
C8 O14 1.363(14) .
C8 C9 1.402(16) .
C8 C13 1.406(17) .
C9 C10 1.388(16) .
C10 C11 1.394(17) .
C10 H10 0.9500 .
C11 C12 1.378(16) .
C12 C13 1.400(16) .
C12 H12 0.9500 .
C13 C14 1.521(15) .
C14 C16 1.499(16) .
C14 H14A 0.9900 .
C14 H14B 0.9900 .
C15 O15 1.359(15) .
C15 C16 1.405(16) .
C15 C20 1.423(16) .
C16 C17 1.391(17) .
C17 C18 1.393(16) .
C17 H17 0.9500 .
C18 C19 1.381(16) .
C19 C20 1.394(17) .
C19 H19 0.9500 .
C20 C21 1.509(16) .
C21 C23 1.512(15) .
C21 H21A 0.9900 .
C21 H21B 0.9900 .
C22 O16 1.388(14) .
C22 C23 1.393(16) .
C22 C27 1.398(16) .
C23 C24 1.375(17) .
C24 C25 1.402(16) .
C24 H24 0.9500 .
C25 C26 1.399(16) .
C26 C27 1.398(17) .
C26 H26 0.9500 .
C27 C28 1.515(16) .
C28 H28A 0.9900 .
C28 H28B 0.9900 .
S5 O31 1.453(8) .
S5 O32 1.457(9) .
S5 O33 1.464(8) .
S5 C34 1.760(12) .
S6 O36 1.455(9) .
S6 O35 1.456(9) .
S6 O34 1.475(8) .
S6 C41 1.762(11) .
S7 O39 1.445(9) .
S7 O38 1.455(9) .
S7 O37 1.465(8) .
S7 C48 1.753(13) .
S8 O42 1.450(9) .
S8 O40 1.462(10) .
S8 O41 1.464(9) .
S8 C55 1.779(13) .
C31 C36 1.391(15) .
C31 O43 1.394(13) .
C31 C32 1.396(17) .
C32 C33 1.394(16) .
C32 C58 1.541(16) .
C33 C34 1.402(16) .
C33 H33 0.9500 .
C34 C35 1.393(17) .
C35 C36 1.379(17) .
C35 H35 0.9500 .
C36 C37 1.515(16) .
C37 C39 1.535(15) .
C37 H37A 0.9900 .
C37 H37B 0.9900 .
C38 C43 1.377(16) .
C38 O44 1.395(14) .
C38 C39 1.403(16) .
C39 C40 1.395(16) .
C40 C41 1.372(16) .
C40 H40 0.9500 .
C41 C42 1.403(16) .
C42 C43 1.367(16) .
C42 H42 0.9500 .
C43 C44 1.527(15) .
C44 C46 1.526(17) .
C44 H44A 0.9900 .
C44 H44B 0.9900 .
C45 C50 1.391(17) .
C45 O45 1.392(14) .
C45 C46 1.394(16) .
C46 C47 1.375(17) .
C47 C48 1.392(17) .
C47 H47 0.9500 .
C48 C49 1.400(16) .
C49 C50 1.399(17) .
C49 H49 0.9500 .
C50 C51 1.509(16) .
C51 C53 1.512(17) .
C51 H51A 0.9900 .
C51 H51B 0.9900 .
C52 O46 1.359(15) .
C52 C57 1.395(16) .
C52 C53 1.404(17) .
C53 C54 1.405(17) .
C54 C55 1.349(17) .
C54 H54 0.9500 .
C55 C56 1.430(17) .
C56 C57 1.386(17) .
C56 H56 0.9500 .
C57 C58 1.502(16) .
C58 H58A 0.9900 .
C58 H58B 0.9900 .
S9 O63 1.455(8) .
S9 O61 1.456(9) .
S9 O62 1.465(10) .
S9 C64 1.763(12) .
S10 O66 1.454(8) .
S10 O64 1.461(10) .
S10 O65 1.462(9) .
S10 C71 1.753(11) .
S11 O67 1.438(9) .
S11 O69 1.449(9) .
S11 O68 1.464(9) .
S11 C78 1.753(12) .
S12 O71 1.430(10) .
S12 O72 1.467(9) .
S12 O70 1.474(9) .
S12 C85 1.763(14) .
C61 O73 1.386(15) .
C61 C62 1.392(17) .
C61 C66 1.393(16) .
C62 C63 1.403(17) .
C62 C88 1.506(16) .
C63 C64 1.380(16) .
C63 H63 0.9500 .
C64 C65 1.385(16) .
C65 C66 1.381(17) .
C65 H65 0.9500 .
C66 C67 1.532(16) .
C67 C69 1.520(15) .
C67 H67A 0.9900 .
C67 H67B 0.9900 .
C68 C69 1.382(16) .
C68 O74 1.391(14) .
C68 C73 1.408(15) .
C69 C70 1.405(17) .
C70 C71 1.374(15) .
C70 H70 0.9500 .
C71 C72 1.406(16) .
C72 C73 1.394(16) .
C72 H72 0.9500 .
C73 C74 1.512(16) .
C74 C76 1.499(16) .
C74 H74A 0.9900 .
C74 H74B 0.9900 .
C75 O75 1.376(14) .
C75 C76 1.411(16) .
C75 C80 1.413(16) .
C76 C77 1.383(17) .
C77 C78 1.390(17) .
C77 H77 0.9500 .
C78 C79 1.390(16) .
C79 C80 1.392(17) .
C79 H79 0.9500 .
C80 C81 1.520(15) .
C81 C83 1.507(16) .
C81 H81A 0.9900 .
C81 H81B 0.9900 .
C82 O76 1.371(15) .
C82 C87 1.401(16) .
C82 C83 1.401(16) .
C83 C84 1.380(17) .
C84 C85 1.418(18) .
C84 H84 0.9500 .
C85 C86 1.387(17) .
C86 C87 1.376(17) .
C86 H86 0.9500 .
C87 C88 1.506(17) .
C88 H88A 0.9900 .
C88 H88B 0.9900 .
S13 O92 1.443(10) .
S13 O91 1.451(9) .
S13 O93 1.459(8) .
S13 C94 1.759(13) .
S14 O95 1.454(9) .
S14 O96 1.460(8) .
S14 O94 1.485(9) .
S14 C101 1.768(12) .
S15 O98 1.452(9) .
S15 O97 1.459(9) .
S15 O99 1.465(9) .
S15 C108 1.768(11) .
S16 O101 1.450(9) .
S16 O100 1.461(8) .
S16 O102 1.465(8) .
S16 C115 1.760(11) .
C91 O103 1.356(14) .
C91 C92 1.405(16) .
C91 C96 1.424(16) .
C92 C93 1.410(17) .
C92 C118 1.492(15) .
C93 C94 1.396(17) .
C93 H93 0.9500 .
C94 C95 1.405(17) .
C95 C96 1.388(17) .
C95 H95 0.9500 .
C96 C97 1.519(16) .
C97 C99 1.517(16) .
C97 H97A 0.9900 .
C97 H97B 0.9900 .
C98 O104 1.372(14) .
C98 C99 1.398(17) .
C98 C103 1.416(16) .
C99 C100 1.413(16) .
C100 C101 1.402(16) .
C100 H100 0.9500 .
C101 C102 1.377(16) .
C102 C103 1.386(16) .
C102 H102 0.9500 .
C103 C104 1.508(16) .
C104 C106 1.518(16) .
C104 H10A 0.9900 .
C104 H10B 0.9900 .
C105 C110 1.384(17) .
C105 O105 1.388(14) .
C105 C106 1.395(16) .
C106 C107 1.391(16) .
C107 C108 1.409(16) .
C107 H107 0.9500 .
C108 C109 1.389(15) .
C109 C110 1.417(16) .
C109 H109 0.9500 .
C110 C111 1.510(15) .
C111 C113 1.506(16) .
C111 H11A 0.9900 .
C111 H11B 0.9900 .
C112 C113 1.379(16) .
C112 O106 1.393(14) .
C112 C117 1.409(16) .
C113 C114 1.410(16) .
C114 C115 1.377(16) .
C114 H114 0.9500 .
C115 C116 1.391(17) .
C116 C117 1.383(17) .
C116 H116 0.9500 .
C117 C118 1.513(16) .
C118 H11C 0.9900 .
C118 H11D 0.9900 .
S17 O123 1.448(10) .
S17 O121 1.449(9) .
S17 O122 1.467(11) .
S17 C124 1.768(13) .
S18 O125 1.449(9) .
S18 O124 1.455(10) .
S18 O126 1.471(8) .
S18 C131 1.760(11) .
S19 O127 1.429(8) .
S19 O129 1.460(9) .
S19 O128 1.466(8) .
S19 C138 1.762(12) .
S20 O132 1.435(9) .
S20 O131 1.436(9) .
S20 O130 1.468(9) .
S20 C145 1.756(12) .
C121 C126 1.384(16) .
C121 C122 1.400(17) .
C121 O133 1.403(14) .
C122 C123 1.427(17) .
C122 C148 1.496(16) .
C123 C124 1.383(16) .
C123 H123 0.9500 .
C124 C125 1.394(17) .
C125 C126 1.391(17) .
C125 H125 0.9500 .
C126 C127 1.517(16) .
C127 C129 1.534(15) .
C127 H12A 0.9900 .
C127 H12B 0.9900 .
C128 C129 1.376(16) .
C128 O134 1.388(14) .
C128 C133 1.405(15) .
C129 C130 1.396(16) .
C130 C131 1.398(16) .
C130 H130 0.9500 .
C131 C132 1.397(16) .
C132 C133 1.367(16) .
C132 H132 0.9500 .
C133 C134 1.532(15) .
C134 C136 1.537(16) .
C134 H13A 0.9900 .
C134 H13B 0.9900 .
C135 C140 1.386(17) .
C135 O135 1.390(13) .
C135 C136 1.398(16) .
C136 C137 1.375(16) .
C137 C138 1.393(17) .
C137 H137 0.9500 .
C138 C139 1.398(16) .
C139 C140 1.376(16) .
C139 H139 0.9500 .
C140 C141 1.535(15) .
C141 C143 1.523(16) .
C141 H14C 0.9900 .
C141 H14D 0.9900 .
C142 O136 1.357(14) .
C142 C143 1.399(16) .
C142 C147 1.415(16) .
C143 C144 1.384(17) .
C144 C145 1.398(17) .
C144 H144 0.9500 .
C145 C146 1.400(17) .
C146 C147 1.393(17) .
C146 H146 0.9500 .
C147 C148 1.522(16) .
C148 H14E 0.9900 .
C148 H14F 0.9900 .
S21 O153 1.455(9) .
S21 O152 1.462(9) .
S21 O151 1.467(8) .
S21 C154 1.775(12) .
S22 O154 1.442(12) .
S22 O156 1.448(9) .
S22 O155 1.457(10) .
S22 C161 1.772(11) .
S23 O158 1.456(9) .
S23 O157 1.467(10) .
S23 O159 1.467(9) .
S23 C168 1.768(11) .
S24 O161 1.438(9) .
S24 O160 1.461(8) .
S24 O162 1.472(8) .
S24 C175 1.751(12) .
C151 O163 1.373(15) .
C151 C152 1.381(16) .
C151 C156 1.417(16) .
C152 C153 1.394(17) .
C152 C178 1.513(16) .
C153 C154 1.380(16) .
C153 H153 0.9500 .
C154 C155 1.392(17) .
C155 C156 1.388(17) .
C155 H155 0.9500 .
C156 C157 1.519(16) .
C157 C159 1.519(15) .
C157 H15A 0.9900 .
C157 H15B 0.9900 .
C158 O164 1.358(14) .
C158 C163 1.398(15) .
C158 C159 1.410(17) .
C159 C160 1.386(16) .
C160 C161 1.405(16) .
C160 H160 0.9500 .
C161 C162 1.377(18) .
C162 C163 1.412(17) .
C162 H162 0.9500 .
C163 C164 1.510(16) .
C164 C166 1.528(16) .
C164 H16A 0.9900 .
C164 H16B 0.9900 .
C165 O165 1.393(14) .
C165 C166 1.393(16) .
C165 C170 1.396(17) .
C166 C167 1.394(17) .
C167 C168 1.400(16) .
C167 H167 0.9500 .
C168 C169 1.389(16) .
C169 C170 1.402(17) .
C169 H169 0.9500 .
C170 C171 1.507(16) .
C171 C173 1.523(16) .
C171 H17A 0.9900 .
C171 H17B 0.9900 .
C172 C173 1.369(17) .
C172 O166 1.376(14) .
C172 C177 1.405(16) .
C173 C174 1.419(17) .
C174 C175 1.391(16) .
C174 H174 0.9500 .
C175 C176 1.406(16) .
C176 C177 1.372(17) .
C176 H176 0.9500 .
C177 C178 1.514(16) .
C178 H17C 0.9900 .
C178 H17D 0.9900 .
